data_7117226
loop_
_publ_author_name
'Song, Bai-Qiao'
'Wang, Xin-Long'
'Zhang, Yu-Teng'
'Wu, Xue-Song'
'Liu, Hong-Sheng'
'Shao, Kui-Zhan'
'Su, Zhong-Min'

_publ_section_title
;
 Periodic tiling of triangular and square nanotubes in a cationic
 metal-organic framework for selective anion exchange
;
_journal_coden_ASTM CHCOFS
_journal_issue 46
_journal_name_full
;
 Chemical Communications (Cambridge, United Kingdom)
;
_journal_page_first 9515
_journal_page_last 9518
_journal_paper_doi 10.1039/c5cc02639c
_journal_volume 51
_journal_year 2015
_chemical_formula_moiety 'C85 H60 In5 N10 O25, 5(NO3), 33(H2O), 14(DMF)'
_chemical_formula_sum 'C127 H224 In5 N29 O87'
_chemical_formula_weight 4123.45
_space_group_IT_number 14
_symmetry_cell_setting monoclinic
_symmetry_space_group_name_Hall '-P 2ybc'
_symmetry_space_group_name_H-M 'P 1 21/c 1'
_atom_sites_solution_hydrogens constr
_atom_sites_solution_primary direct
_atom_sites_solution_secondary difmap
_audit_creation_method SHELXL-97
_audit_update_record
;
2015-03-23 deposited with the CCDC.
2015-04-30 downloaded from the CCDC.
;
_cell_angle_alpha 90.00
_cell_angle_beta 105.255(2)
_cell_angle_gamma 90.00
_cell_formula_units_Z 4
_cell_length_a 15.3713(11)
_cell_length_b 37.512(3)
_cell_length_c 38.979(3)
_cell_measurement_temperature 293(2)
_cell_volume 21684(3)
_computing_cell_refinement SMART
_computing_data_collection 'SMART (Bruker, 1997)'
_computing_data_reduction 'SAINT (Bruker, 1999)'
_computing_molecular_graphics 'Diamond (Brandenburg and Putz, 2008)'
_computing_publication_material SHELXL-97
_computing_structure_refinement 'SHELXL-97 (Sheldrick, 2008)'
_computing_structure_solution 'SHELXS-97(Sheldrick, 2008)'
_diffrn_ambient_temperature 293(2)
_diffrn_measured_fraction_theta_full 0.956
_diffrn_measured_fraction_theta_max 0.956
_diffrn_measurement_device_type 'Bruker APEX CCD area-detector'
_diffrn_measurement_method '\w scans'
_diffrn_radiation_monochromator graphite
_diffrn_radiation_source 'fine-focus sealed tube'
_diffrn_radiation_type MoK\a
_diffrn_radiation_wavelength 0.71073
_diffrn_reflns_av_R_equivalents 0.0813
_diffrn_reflns_av_sigmaI/netI 0.1247
_diffrn_reflns_limit_h_max 17
_diffrn_reflns_limit_h_min -16
_diffrn_reflns_limit_k_max 28
_diffrn_reflns_limit_k_min -44
_diffrn_reflns_limit_l_max 46
_diffrn_reflns_limit_l_min -46
_diffrn_reflns_number 98836
_diffrn_reflns_theta_full 25.00
_diffrn_reflns_theta_max 25.00
_diffrn_reflns_theta_min 1.75
_exptl_absorpt_coefficient_mu 0.611
_exptl_absorpt_correction_T_max 0.8979
_exptl_absorpt_correction_T_min 0.8722
_exptl_absorpt_correction_type multi-scan
_exptl_absorpt_process_details 'SADABS (Sheldrick, 1996)'
_exptl_crystal_colour colorless
_exptl_crystal_density_diffrn 1.263
_exptl_crystal_density_method 'not measured'
_exptl_crystal_description block
_exptl_crystal_F_000 8520
_exptl_crystal_size_max 0.23
_exptl_crystal_size_mid 0.21
_exptl_crystal_size_min 0.18
_platon_squeeze_details
;
;
_refine_diff_density_max 1.197
_refine_diff_density_min -0.574
_refine_diff_density_rms 0.081
_refine_ls_extinction_method none
_refine_ls_goodness_of_fit_ref 1.005
_refine_ls_hydrogen_treatment mixed
_refine_ls_matrix_type full
_refine_ls_number_parameters 1530
_refine_ls_number_reflns 36527
_refine_ls_number_restraints 963
_refine_ls_restrained_S_all 1.003
_refine_ls_R_factor_all 0.0963
_refine_ls_R_factor_gt 0.0534
_refine_ls_shift/su_max 0.000
_refine_ls_shift/su_mean 0.000
_refine_ls_structure_factor_coef Fsqd
_refine_ls_weighting_details 'calc w=1/[\s^2^(Fo^2^)+(0.0360P)^2^+0.0000P] where P=(Fo^2^+2Fc^2^)/3'
_refine_ls_weighting_scheme calc
_refine_ls_wR_factor_gt 0.1103
_refine_ls_wR_factor_ref 0.1161
_reflns_number_gt 19505
_reflns_number_total 36527
_reflns_threshold_expression >2\s(I)
_cod_data_source_file c5cc02639c2.cif
_cod_data_source_block 1
_cod_original_sg_symbol_H-M 'P 21/c'
_cod_database_code 7117226

loop_
_symmetry_equiv_pos_as_xyz
'x, y, z'
'-x, y+1/2, -z+1/2'
'-x, -y, -z'
'x, -y-1/2, z-1/2'

loop_
_atom_site_label
_atom_site_type_symbol
_atom_site_fract_x
_atom_site_fract_y
_atom_site_fract_z
_atom_site_U_iso_or_equiv
_atom_site_adp_type
_atom_site_occupancy
_atom_site_symmetry_multiplicity
_atom_site_calc_flag
_atom_site_refinement_flags
_atom_site_disorder_assembly
_atom_site_disorder_group
C1 C 0.1437(4) -0.59775(16) -0.78695(18) 0.0685(19) Uani 1 1 d . . .
C9 C 0.5120(5) -0.40245(16) -0.23052(14) 0.0596(17) Uani 1 1 d . . .
C2 C 0.1117(5) -0.56609(18) -0.7721(2) 0.092(2) Uani 1 1 d . F .
C3 C 0.0245(6) -0.5555(2) -0.7822(3) 0.153(4) Uani 1 1 d U . .
H3 H -0.0154 -0.5671 -0.8009 0.184 Uiso 1 1 calc R . .
C4 C -0.0074(7) -0.5271(2) -0.7648(3) 0.181(4) Uani 1 1 d U F .
H4 H -0.0677 -0.5243 -0.7651 0.218 Uiso 1 1 calc R . .
C5 C 0.0590(7) -0.5041(2) -0.7476(3) 0.150(4) Uani 1 1 d U . .
C6 C 0.1444(7) -0.5128(2) -0.7364(3) 0.154(4) Uani 1 1 d . F .
H6 H 0.1855 -0.4988 -0.7202 0.185 Uiso 1 1 calc R . .
C7 C 0.1703(5) -0.5443(2) -0.75013(19) 0.106(3) Uani 1 1 d . . .
H7 H 0.2311 -0.5505 -0.7438 0.128 Uiso 1 1 calc R F .
C11 C 0.0646(7) -0.3795(2) -0.7068(3) 0.152(4) Uani 1 1 d U . .
C12 C 0.0088(7) -0.3568(2) -0.6943(3) 0.174(5) Uani 1 1 d . F .
H12 H -0.0463 -0.3639 -0.6909 0.209 Uiso 1 1 calc R . .
C13 C 0.0419(6) -0.3231(2) -0.6873(3) 0.150(4) Uani 1 1 d . . .
H13 H 0.0075 -0.3072 -0.6780 0.179 Uiso 1 1 calc R F .
C14 C 0.1201(5) -0.31026(16) -0.6926(2) 0.085(2) Uani 1 1 d . F .
C15 C 0.1671(6) -0.3338(2) -0.7070(2) 0.135(3) Uani 1 1 d . . .
H15 H 0.2192 -0.3255 -0.7122 0.162 Uiso 1 1 calc R F .
C16 C 0.1445(7) -0.3686(2) -0.7146(3) 0.189(5) Uani 1 1 d U F .
H16 H 0.1795 -0.3839 -0.7242 0.227 Uiso 1 1 calc R . .
C17 C 0.1513(5) -0.27409(15) -0.68338(15) 0.0582(16) Uani 1 1 d . . .
C18 C 0.2306(4) 0.11155(15) -0.36928(15) 0.0616(17) Uani 1 1 d . . .
C19 C 0.2471(4) 0.08917(16) -0.39757(15) 0.0677(19) Uani 1 1 d . . .
C20 C 0.1830(4) 0.08135(18) -0.42781(16) 0.091(2) Uani 1 1 d . . .
H20 H 0.1257 0.0911 -0.4314 0.109 Uiso 1 1 calc R . .
C21 C 0.2015(5) 0.0587(2) -0.45396(18) 0.109(3) Uani 1 1 d . . .
H21 H 0.1567 0.0531 -0.4744 0.130 Uiso 1 1 calc R . .
C22 C 0.2835(6) 0.0456(2) -0.4487(2) 0.109(3) Uani 1 1 d . . .
C23 C 0.3509(5) 0.0513(2) -0.4196(2) 0.133(4) Uani 1 1 d . . .
H23 H 0.4074 0.0410 -0.4166 0.160 Uiso 1 1 calc R . .
C24 C 0.3313(5) 0.0742(2) -0.39331(18) 0.107(3) Uani 1 1 d . . .
H24 H 0.3765 0.0792 -0.3728 0.129 Uiso 1 1 calc R A .
C25 C 0.1117(5) -0.13049(16) -0.60802(14) 0.0587(17) Uani 1 1 d . . .
C26 C 0.1555(4) -0.10025(18) -0.58486(16) 0.081(2) Uani 1 1 d . . .
C27 C 0.1060(5) -0.07323(19) -0.57623(19) 0.108(3) Uani 1 1 d . . .
H27 H 0.0438 -0.0733 -0.5856 0.130 Uiso 1 1 calc R . .
C28 C 0.1453(6) -0.0459(2) -0.5541(2) 0.122(3) Uani 1 1 d . . .
H28 H 0.1103 -0.0278 -0.5483 0.146 Uiso 1 1 calc R . .
C29 C 0.2357(6) -0.0459(2) -0.5408(2) 0.113(3) Uani 1 1 d . . .
C30 C 0.2909(5) -0.0716(2) -0.5494(2) 0.144(4) Uani 1 1 d . . .
H30 H 0.3533 -0.0703 -0.5412 0.173 Uiso 1 1 calc R . .
C31A C 0.2396(14) -0.0085(7) -0.4866(6) 0.078(8) Uani 0.50 1 d PDU A 1
H31A H 0.1893 -0.0167 -0.4799 0.093 Uiso 0.50 1 calc PR A 1
N4A N 0.299(2) 0.0178(9) -0.4715(9) 0.121(13) Uani 0.50 1 d PDU A 1
C33A C 0.3835(15) 0.0146(6) -0.4787(5) 0.141(6) Uani 0.50 1 d PDU A 1
H33A H 0.4377 0.0252 -0.4668 0.169 Uiso 0.50 1 calc PR A 1
C32A C 0.3668(15) -0.0080(5) -0.5080(5) 0.143(6) Uani 0.50 1 d PDU A 1
H32A H 0.4071 -0.0144 -0.5210 0.171 Uiso 0.50 1 calc PR A 1
N3A N 0.273(3) -0.0197(17) -0.5141(18) 0.129(6) Uani 0.50 1 d PDU A 1
C31B C 0.2400(17) 0.0018(7) -0.4988(5) 0.083(8) Uani 0.50 1 d PDU A 2
H31B H 0.1812 -0.0014 -0.4973 0.099 Uiso 0.50 1 calc PR A 2
N4B N 0.3005(17) 0.0269(9) -0.4822(7) 0.084(8) Uani 0.50 1 d PDU A 2
C33B C 0.3699(15) 0.0323(5) -0.4984(5) 0.137(6) Uani 0.50 1 d PDU A 2
H33B H 0.4159 0.0491 -0.4924 0.164 Uiso 0.50 1 calc PR A 2
C32B C 0.3552(14) 0.0067(6) -0.5259(5) 0.147(6) Uani 0.50 1 d PDU A 2
H32B H 0.3825 0.0052 -0.5445 0.176 Uiso 0.50 1 calc PR A 2
N3B N 0.285(3) -0.0174(16) -0.5182(18) 0.126(5) Uani 0.50 1 d PDU A 2
C34A C 0.3947(17) -0.2305(8) -0.5686(5) 0.058(7) Uani 0.50 1 d PDU B 1
C35A C 0.4873(19) -0.2359(15) -0.5611(6) 0.103(12) Uani 0.50 1 d PDU B 1
H35A H 0.5158 -0.2348 -0.5793 0.123 Uiso 0.50 1 calc PR B 1
C36A C 0.5379(18) -0.2429(19) -0.5265(7) 0.152(18) Uani 0.50 1 d PDU B 1
H36A H 0.5991 -0.2481 -0.5215 0.183 Uiso 0.50 1 calc PR B 1
C37A C 0.496(2) -0.2418(11) -0.5012(6) 0.137(14) Uani 0.50 1 d PDU B 1
C38A C 0.411(2) -0.2281(7) -0.5043(6) 0.142(11) Uani 0.50 1 d PDU B 1
H38A H 0.3902 -0.2212 -0.4850 0.170 Uiso 0.50 1 calc PR B 1
C39A C 0.3592(18) -0.2258(6) -0.5405(7) 0.120(10) Uani 0.50 1 d PDU B 1
H39A H 0.2980 -0.2207 -0.5450 0.143 Uiso 0.50 1 calc PR B 1
C34B C 0.381(2) -0.2425(9) -0.5752(6) 0.088(11) Uani 0.50 1 d PDU B 2
C35B C 0.473(2) -0.2443(16) -0.5706(7) 0.112(13) Uani 0.50 1 d PDU B 2
H35B H 0.4962 -0.2384 -0.5897 0.134 Uiso 0.50 1 calc PR B 2
C36B C 0.5328(18) -0.2547(18) -0.5389(7) 0.143(18) Uani 0.50 1 d PDU B 2
H36B H 0.5941 -0.2573 -0.5368 0.172 Uiso 0.50 1 calc PR B 2
C37B C 0.4989(18) -0.2606(11) -0.5117(6) 0.148(14) Uani 0.50 1 d PDU B 2
C38B C 0.4146(17) -0.2501(9) -0.5099(6) 0.143(13) Uani 0.50 1 d PDU B 2
H38B H 0.3989 -0.2460 -0.4888 0.172 Uiso 0.50 1 calc PR B 2
C39B C 0.3540(14) -0.2461(7) -0.5445(6) 0.121(11) Uani 0.50 1 d PDU B 2
H39B H 0.2925 -0.2459 -0.5463 0.145 Uiso 0.50 1 calc PR B 2
C41 C 0.4489(4) -0.24017(16) -0.21739(16) 0.0627(17) Uani 1 1 d . . .
C42A C 0.482(5) -0.2050(5) -0.226(3) 0.127(4) Uani 0.50 1 d PDU C 1
C43A C 0.447(2) -0.1753(6) -0.2122(10) 0.141(4) Uani 0.50 1 d PDU C 1
H43A H 0.4071 -0.1791 -0.1985 0.169 Uiso 0.50 1 calc PR C 1
C44A C 0.4692(15) -0.1403(5) -0.2183(8) 0.141(4) Uani 0.50 1 d PDU C 1
H44A H 0.4294 -0.1215 -0.2191 0.169 Uiso 0.50 1 calc PR C 1
C85A C 0.5560(16) -0.1354(5) -0.2231(6) 0.145(4) Uani 0.50 1 d PDU C 1
C46A C 0.6003(14) -0.1630(5) -0.2361(6) 0.154(4) Uani 0.50 1 d PDU C 1
H46A H 0.6474 -0.1588 -0.2464 0.185 Uiso 0.50 1 calc PR C 1
C47A C 0.5661(14) -0.1992(4) -0.2321(6) 0.141(4) Uani 0.50 1 d PDU C 1
H47A H 0.6017 -0.2188 -0.2339 0.169 Uiso 0.50 1 calc PR C 1
C42B C 0.487(5) -0.2060(5) -0.223(3) 0.128(4) Uani 0.50 1 d PDU C 2
C43B C 0.451(2) -0.1726(6) -0.2194(10) 0.140(4) Uani 0.50 1 d PDU C 2
H43B H 0.3912 -0.1712 -0.2183 0.168 Uiso 0.50 1 calc PR C 2
C44B C 0.4997(15) -0.1412(6) -0.2175(9) 0.143(4) Uani 0.50 1 d PDU C 2
H44B H 0.5020 -0.1232 -0.2008 0.172 Uiso 0.50 1 calc PR C 2
C85B C 0.5457(16) -0.1402(4) -0.2447(7) 0.146(4) Uani 0.50 1 d PDU C 2
C46B C 0.5709(14) -0.1720(4) -0.2583(6) 0.151(4) Uani 0.50 1 d PDU C 2
H46B H 0.6083 -0.1717 -0.2736 0.182 Uiso 0.50 1 calc PR C 2
C47B C 0.5375(13) -0.2053(4) -0.2483(6) 0.140(4) Uani 0.50 1 d PDU C 2
H47B H 0.5495 -0.2265 -0.2586 0.168 Uiso 0.50 1 calc PR C 2
C51A C 0.5210(14) -0.5014(6) -0.2484(6) 0.128(9) Uani 0.50 1 d PDU D 1
H51A H 0.5617 -0.5179 -0.2531 0.154 Uiso 0.50 1 calc PR D 1
C52A C 0.5423(18) -0.4668(6) -0.2432(9) 0.110(13) Uani 0.50 1 d PDU D 1
H52A H 0.5998 -0.4593 -0.2434 0.132 Uiso 0.50 1 calc PR D 1
C53B C 0.482(2) -0.4422(5) -0.2377(14) 0.066(12) Uani 0.50 1 d PDU D 1
C54B C 0.394(2) -0.4501(7) -0.2439(8) 0.132(14) Uani 0.50 1 d PDU D 1
H54B H 0.3513 -0.4321 -0.2465 0.158 Uiso 0.50 1 calc PR D 1
C55B C 0.3686(17) -0.4860(7) -0.2463(10) 0.152(16) Uani 0.50 1 d PDU D 1
H55B H 0.3095 -0.4928 -0.2478 0.183 Uiso 0.50 1 calc PR D 1
C99B C 0.4363(17) -0.5116(6) -0.2465(7) 0.134(11) Uani 0.50 1 d PDU . 1
C51B C 0.5511(17) -0.5011(5) -0.2257(6) 0.117(9) Uani 0.50 1 d PDU D 2
H51B H 0.5975 -0.5170 -0.2260 0.140 Uiso 0.50 1 calc PR D 2
C52B C 0.5612(18) -0.4657(6) -0.2274(9) 0.091(9) Uani 0.50 1 d PDU D 2
H52B H 0.6168 -0.4571 -0.2289 0.110 Uiso 0.50 1 calc PR D 2
C53A C 0.495(2) -0.4413(7) -0.2271(15) 0.071(11) Uani 0.50 1 d PDU D 2
C54A C 0.415(2) -0.4516(7) -0.2243(7) 0.102(10) Uani 0.50 1 d PDU D 2
H54A H 0.3717 -0.4349 -0.2221 0.122 Uiso 0.50 1 calc PR D 2
C55A C 0.3963(19) -0.4882(9) -0.2248(10) 0.165(16) Uani 0.50 1 d PDU D 2
H55A H 0.3385 -0.4963 -0.2259 0.199 Uiso 0.50 1 calc PR D 2
C99A C 0.468(2) -0.5125(6) -0.2236(8) 0.131(11) Uani 0.50 1 d PDU . 2
C56 C 0.3294(5) -0.22701(16) -0.60638(15) 0.0588(17) Uani 1 1 d . . .
C57 C 0.2695(4) -0.30345(16) -0.27019(13) 0.0518(15) Uani 1 1 d . . .
C58 C 0.2061(4) -0.30060(19) -0.30567(13) 0.0743(18) Uani 1 1 d U . .
C59 C 0.1227(4) -0.2902(2) -0.31035(15) 0.098(2) Uani 1 1 d U . .
H59 H 0.1025 -0.2859 -0.2902 0.118 Uiso 1 1 calc R . .
C60 C 0.0609(5) -0.2850(3) -0.34407(19) 0.142(4) Uani 1 1 d . . .
H60 H 0.0023 -0.2769 -0.3467 0.171 Uiso 1 1 calc R . .
C61 C 0.0940(5) -0.2927(2) -0.37217(16) 0.103(3) Uani 1 1 d . E .
C62 C 0.1745(5) -0.3057(2) -0.36940(16) 0.105(3) Uani 1 1 d . . .
H62 H 0.1932 -0.3118 -0.3895 0.125 Uiso 1 1 calc R . .
C63 C 0.2311(4) -0.3101(2) -0.33546(15) 0.093(2) Uani 1 1 d . . .
H63 H 0.2880 -0.3199 -0.3330 0.111 Uiso 1 1 calc R . .
C64A C -0.060(4) -0.2851(15) -0.4134(10) 0.167(15) Uani 0.50 1 d PU E 1
H64A H -0.0960 -0.2886 -0.3977 0.200 Uiso 0.50 1 calc PR E 1
C65A C -0.087(3) -0.2769(12) -0.4512(11) 0.167(15) Uani 0.50 1 d PU E 1
H65A H -0.1458 -0.2747 -0.4651 0.201 Uiso 0.50 1 calc PR E 1
C64B C -0.064(4) -0.3015(15) -0.4214(10) 0.165(15) Uani 0.50 1 d PU E 2
H64B H -0.0943 -0.3135 -0.4071 0.198 Uiso 0.50 1 calc PR E 2
C65B C -0.098(3) -0.2958(12) -0.4545(12) 0.166(15) Uani 0.50 1 d PU E 2
H65B H -0.1537 -0.3025 -0.4695 0.199 Uiso 0.50 1 calc PR E 2
C66 C 0.0618(5) -0.2739(2) -0.43428(16) 0.123(3) Uani 1 1 d . E .
H66 H 0.1203 -0.2674 -0.4340 0.147 Uiso 1 1 calc R . .
C67 C -0.0133(5) -0.2586(2) -0.49714(16) 0.101(3) Uani 1 1 d . E .
C68 C -0.0890(5) -0.2447(3) -0.51823(18) 0.155(4) Uani 1 1 d . . .
H68 H -0.1423 -0.2441 -0.5112 0.186 Uiso 1 1 calc R . .
C69 C -0.0849(5) -0.2309(3) -0.55116(18) 0.136(4) Uani 1 1 d . . .
H69 H -0.1359 -0.2205 -0.5660 0.163 Uiso 1 1 calc R . .
C71 C 0.0662(4) -0.24914(19) -0.54079(15) 0.088(2) Uani 1 1 d . . .
H71 H 0.1196 -0.2498 -0.5477 0.106 Uiso 1 1 calc R . .
C72 C 0.0622(5) -0.2652(2) -0.50874(17) 0.116(3) Uani 1 1 d . . .
H72 H 0.1086 -0.2796 -0.4959 0.139 Uiso 1 1 calc R . .
C73 C -0.0034(4) -0.21524(17) -0.59614(13) 0.0571(16) Uani 1 1 d . . .
C74 C 0.2473(5) -0.1002(2) -0.57124(19) 0.123(3) Uani 1 1 d . . .
H74 H 0.2814 -0.1190 -0.5763 0.147 Uiso 1 1 calc R A .
C75 C 0.5934(4) -0.32307(18) -0.27989(14) 0.0639(17) Uani 1 1 d U . .
C76A C 0.5958(13) -0.3026(6) -0.3140(5) 0.093(3) Uani 0.50 1 d PDU B 1
C77A C 0.5207(12) -0.2890(5) -0.3346(4) 0.108(3) Uani 0.50 1 d PDU B 1
H77A H 0.4684 -0.2896 -0.3269 0.130 Uiso 0.50 1 calc PR B 1
C78A C 0.5173(11) -0.2733(5) -0.3687(4) 0.119(4) Uani 0.50 1 d PDU B 1
H78A H 0.4631 -0.2690 -0.3856 0.143 Uiso 0.50 1 calc PR B 1
C81A C 0.5955(11) -0.2654(5) -0.3742(4) 0.127(4) Uani 0.50 1 d PDU B 1
C97A C 0.6773(10) -0.2802(5) -0.3542(4) 0.126(4) Uani 0.50 1 d PDU B 1
H97A H 0.7293 -0.2806 -0.3622 0.151 Uiso 0.50 1 calc PR B 1
C80A C 0.6741(12) -0.2948(5) -0.3205(4) 0.109(4) Uani 0.50 1 d PDU B 1
H80A H 0.7274 -0.2987 -0.3030 0.131 Uiso 0.50 1 calc PR B 1
C76B C 0.5931(13) -0.3140(6) -0.3163(5) 0.094(3) Uani 0.50 1 d PDU B 2
C77B C 0.5155(12) -0.3093(5) -0.3410(4) 0.107(4) Uani 0.50 1 d PDU B 2
H77B H 0.4623 -0.3125 -0.3343 0.128 Uiso 0.50 1 calc PR B 2
C78B C 0.5087(11) -0.2998(5) -0.3769(4) 0.121(4) Uani 0.50 1 d PDU B 2
H78B H 0.4541 -0.2967 -0.3940 0.145 Uiso 0.50 1 calc PR B 2
C81B C 0.5906(11) -0.2958(6) -0.3837(4) 0.127(4) Uani 0.50 1 d PDU B 2
C97B C 0.6705(10) -0.3115(5) -0.3628(4) 0.126(4) Uani 0.50 1 d PDU B 2
H97B H 0.7181 -0.3190 -0.3716 0.152 Uiso 0.50 1 calc PR B 2
C80B C 0.6687(13) -0.3144(5) -0.3262(4) 0.113(4) Uani 0.50 1 d PDU B 2
H80B H 0.7231 -0.3167 -0.3088 0.136 Uiso 0.50 1 calc PR B 2
C79 C -0.0074(4) -0.23257(18) -0.56179(13) 0.0703(19) Uani 1 1 d . . .
In1 In 0.46553(2) -0.323884(9) -0.227291(8) 0.03963(10) Uani 1 1 d . . .
In2 In 0.30624(3) -0.219143(9) -0.688129(9) 0.04445(11) Uani 1 1 d . . .
In3 In 0.12917(2) -0.202483(9) -0.645380(8) 0.04146(11) Uani 1 1 d . . .
In4 In -0.08152(3) -0.157476(10) -0.652549(9) 0.04602(11) Uani 1 1 d . . .
In5 In 0.69367(2) -0.355678(9) -0.207695(8) 0.04220(11) Uani 1 1 d . . .
N5 N 0.0323(4) -0.2864(2) -0.40745(15) 0.126(3) Uani 1 1 d . . .
N8 N -0.0145(5) -0.2729(2) -0.46267(15) 0.143(3) Uani 1 1 d . . .
O1 O 0.6675(2) -0.33034(10) -0.25927(8) 0.0649(11) Uani 1 1 d . C .
O2 O 0.5192(3) -0.32485(10) -0.27324(8) 0.0622(11) Uani 1 1 d . C .
O3 O 0.5949(2) -0.32532(8) -0.19351(7) 0.0496(9) Uani 1 1 d . C .
O4 O 0.4748(3) -0.26635(9) -0.23172(10) 0.0692(12) Uani 1 1 d . C .
O5 O 0.3956(3) -0.24064(9) -0.19847(11) 0.0766(13) Uani 1 1 d . . .
O6 O 0.4001(2) -0.32129(8) -0.18700(7) 0.0408(8) Uani 1 1 d . . .
O7 O 0.3397(3) -0.32154(11) -0.26730(8) 0.0621(11) Uani 1 1 d . C .
O8 O 0.2498(2) -0.28582(10) -0.24539(9) 0.0647(11) Uani 1 1 d . . .
O9 O 0.2037(2) -0.18667(8) -0.68072(7) 0.0446(9) Uani 1 1 d . B .
O10 O 0.3633(2) -0.22876(10) -0.63198(9) 0.0667(12) Uani 1 1 d . B .
O11 O 0.2494(3) -0.22258(11) -0.60783(8) 0.0711(12) Uani 1 1 d . B .
O12 O 0.1609(3) -0.15342(11) -0.61603(9) 0.0744(13) Uani 1 1 d . B .
O13 O 0.0062(2) -0.18454(8) -0.67649(7) 0.0463(9) Uani 1 1 d . B .
O14 O 0.0273(3) -0.13034(12) -0.61674(10) 0.0903(15) Uani 1 1 d . B .
O15 O 0.1577(3) 0.12807(13) -0.37723(10) 0.0892(15) Uani 1 1 d . . .
O16 O 0.2883(2) 0.11350(10) -0.34101(9) 0.0647(11) Uani 1 1 d . . .
O17 O -0.1994(2) -0.17841(8) -0.68511(7) 0.0458(9) Uani 1 1 d . . .
O18 O 0.0849(3) -0.61188(9) -0.81303(11) 0.0737(12) Uani 1 1 d . . .
O19 O 0.2205(3) -0.60742(10) -0.77487(10) 0.0685(12) Uani 1 1 d . . .
O20 O 0.4543(3) -0.38123(9) -0.22866(10) 0.0674(12) Uani 1 1 d . C .
O21 O 0.5957(3) -0.39558(10) -0.22962(9) 0.0656(11) Uani 1 1 d . C .
O22 O 0.0668(3) -0.22086(11) -0.60507(9) 0.0698(12) Uani 1 1 d . B .
O23 O -0.0685(3) -0.19813(11) -0.61259(8) 0.0716(13) Uani 1 1 d . B .
O24 O 0.1060(3) -0.25514(9) -0.66855(10) 0.0714(12) Uani 1 1 d . B .
O25 O 0.2209(3) -0.26537(9) -0.69097(10) 0.0706(12) Uani 1 1 d . B .
N2A N 0.0415(9) -0.4201(3) -0.7076(5) 0.155(4) Uani 0.702(15) 1 d PDU F 1
C84A C -0.0416(11) -0.4354(4) -0.7012(6) 0.171(4) Uani 0.702(15) 1 d PDU F 1
H84A H -0.0811 -0.4245 -0.6900 0.205 Uiso 0.702(15) 1 calc PR F 1
C10A C -0.0476(11) -0.4686(4) -0.7151(5) 0.167(3) Uani 0.702(15) 1 d PDU F 1
H10A H -0.0926 -0.4854 -0.7157 0.200 Uiso 0.702(15) 1 calc PR F 1
N1A N 0.0340(10) -0.4728(3) -0.7293(5) 0.149(4) Uani 0.702(15) 1 d PDU F 1
C8A C 0.0853(10) -0.4416(4) -0.7253(5) 0.141(4) Uani 0.702(15) 1 d PDU F 1
H8A H 0.1367 -0.4368 -0.7328 0.169 Uiso 0.702(15) 1 calc PR F 1
N2B N 0.024(2) -0.4109(7) -0.7277(10) 0.152(4) Uani 0.298(15) 1 d PDU F 2
C84B C -0.070(2) -0.4232(8) -0.7296(12) 0.161(5) Uani 0.298(15) 1 d PDU F 2
H84B H -0.1161 -0.4106 -0.7239 0.193 Uiso 0.298(15) 1 calc PR F 2
C10B C -0.071(2) -0.4569(8) -0.7417(12) 0.167(3) Uani 0.298(15) 1 d PDU F 2
H10B H -0.1204 -0.4720 -0.7486 0.200 Uiso 0.298(15) 1 calc PR F 2
N1B N 0.026(2) -0.4648(8) -0.7415(11) 0.151(4) Uani 0.298(15) 1 d PDU F 2
C8B C 0.074(2) -0.4332(10) -0.7419(11) 0.150(5) Uani 0.298(15) 1 d PDU F 2
H8B H 0.1255 -0.4289 -0.7497 0.180 Uiso 0.298(15) 1 calc PR F 2
C98A C 0.5290(10) -0.2630(6) -0.4416(3) 0.186(6) Uani 0.76(2) 1 d PDU B 1
H98A H 0.4736 -0.2738 -0.4432 0.223 Uiso 0.76(2) 1 calc PR B 1
N7A N 0.5605(10) -0.2479(7) -0.4682(3) 0.207(6) Uani 0.76(2) 1 d PDU B 1
C83B C 0.6546(12) -0.2288(8) -0.4532(4) 0.233(7) Uani 0.76(2) 1 d PDU B 1
H83B H 0.6795 -0.2112 -0.4646 0.280 Uiso 0.76(2) 1 calc PR B 1
C82A C 0.6905(12) -0.2424(8) -0.4221(4) 0.229(6) Uani 0.76(2) 1 d PDU B 1
H82A H 0.7508 -0.2431 -0.4093 0.275 Uiso 0.76(2) 1 calc PR B 1
N6A N 0.6025(9) -0.2580(7) -0.4111(3) 0.205(6) Uani 0.76(2) 1 d PDU B 1
C98B C 0.512(3) -0.2833(16) -0.4452(11) 0.186(7) Uani 0.24(2) 1 d PDU B 2
H98B H 0.4516 -0.2858 -0.4454 0.223 Uiso 0.24(2) 1 calc PR B 2
N7B N 0.549(3) -0.2737(16) -0.4718(9) 0.197(7) Uani 0.24(2) 1 d PDU B 2
C83A C 0.641(3) -0.2532(19) -0.4566(12) 0.217(7) Uani 0.24(2) 1 d PDU B 2
H83A H 0.6674 -0.2368 -0.4685 0.260 Uiso 0.24(2) 1 calc PR B 2
C82B C 0.672(3) -0.2641(19) -0.4237(12) 0.212(7) Uani 0.24(2) 1 d PDU B 2
H82B H 0.7270 -0.2590 -0.4080 0.255 Uiso 0.24(2) 1 calc PR B 2
N6B N 0.591(3) -0.2885(18) -0.4168(10) 0.197(7) Uani 0.24(2) 1 d PDU B 2
N9A N 0.5815(18) -0.1039(5) -0.2335(8) 0.221(4) Uani 0.50 1 d PDU C 1
C88A C 0.6754(18) -0.0945(6) -0.2275(8) 0.238(5) Uani 0.50 1 d PDU C 1
H88A H 0.7222 -0.1104 -0.2184 0.286 Uiso 0.50 1 calc PR C 1
C87A C 0.6892(16) -0.0598(6) -0.2365(8) 0.241(5) Uani 0.50 1 d PDU C 1
H87A H 0.7394 -0.0489 -0.2410 0.289 Uiso 0.50 1 calc PR C 1
N10A N 0.5964(15) -0.0447(5) -0.2369(6) 0.222(4) Uani 0.50 1 d PDU . 1
C86A C 0.532(2) -0.0737(9) -0.247(3) 0.212(3) Uani 0.50 1 d PDU C 1
H86A H 0.4721 -0.0723 -0.2604 0.255 Uiso 0.50 1 calc PR C 1
N9B N 0.5780(17) -0.1070(5) -0.2506(8) 0.217(4) Uani 0.50 1 d PDU C 2
C88B C 0.6624(17) -0.0991(5) -0.2598(8) 0.230(5) Uani 0.50 1 d PDU C 2
H88B H 0.7099 -0.1149 -0.2579 0.276 Uiso 0.50 1 calc PR C 2
C87B C 0.6604(16) -0.0643(5) -0.2718(8) 0.232(5) Uani 0.50 1 d PDU C 2
H87B H 0.7023 -0.0530 -0.2814 0.278 Uiso 0.50 1 calc PR C 2
N10B N 0.5735(14) -0.0487(5) -0.2656(6) 0.216(4) Uani 0.50 1 d PDU . 2
C86B C 0.530(2) -0.0757(9) -0.250(3) 0.212(3) Uani 0.50 1 d PDU C 2
H86B H 0.4799 -0.0729 -0.2414 0.255 Uiso 0.50 1 calc PR C 2

loop_
_atom_site_aniso_label
_atom_site_aniso_U_11
_atom_site_aniso_U_22
_atom_site_aniso_U_33
_atom_site_aniso_U_23
_atom_site_aniso_U_13
_atom_site_aniso_U_12
C1 0.038(4) 0.047(4) 0.115(5) -0.029(4) 0.009(4) -0.010(4)
C9 0.086(6) 0.030(4) 0.055(3) -0.004(3) 0.003(4) 0.002(4)
C2 0.042(5) 0.056(5) 0.171(7) -0.044(5) 0.018(5) -0.013(4)
C3 0.083(6) 0.072(6) 0.285(11) -0.072(6) 0.012(7) -0.001(5)
C4 0.117(7) 0.098(7) 0.326(11) -0.092(7) 0.054(7) -0.008(6)
C5 0.116(8) 0.072(6) 0.279(11) -0.082(6) 0.080(8) -0.018(6)
C6 0.116(8) 0.079(6) 0.270(12) -0.075(7) 0.056(8) -0.004(6)
C7 0.081(6) 0.085(6) 0.146(7) -0.045(5) 0.017(5) 0.014(5)
C11 0.128(8) 0.076(6) 0.270(12) -0.082(7) 0.087(8) -0.015(6)
C12 0.166(10) 0.074(6) 0.328(14) -0.066(8) 0.145(10) -0.025(7)
C13 0.138(8) 0.061(6) 0.281(12) -0.079(7) 0.110(8) -0.018(6)
C14 0.066(5) 0.038(4) 0.165(7) -0.041(4) 0.054(5) -0.013(4)
C15 0.122(7) 0.080(6) 0.230(10) -0.062(6) 0.094(7) -0.042(6)
C16 0.171(10) 0.093(7) 0.363(15) -0.107(9) 0.174(11) -0.043(7)
C17 0.063(5) 0.033(4) 0.080(4) -0.019(3) 0.023(4) -0.006(4)
C18 0.042(4) 0.059(4) 0.073(4) -0.031(3) -0.005(3) 0.015(3)
C19 0.025(4) 0.086(5) 0.088(4) -0.060(4) 0.008(3) -0.009(3)
C20 0.060(5) 0.112(6) 0.092(5) -0.057(4) 0.006(4) 0.004(4)
C21 0.085(6) 0.141(7) 0.102(5) -0.079(5) 0.029(5) -0.002(6)
C22 0.082(6) 0.117(7) 0.135(7) -0.080(6) 0.039(6) -0.023(6)
C23 0.071(6) 0.168(8) 0.145(7) -0.112(7) 0.000(5) 0.004(5)
C24 0.067(5) 0.130(7) 0.115(6) -0.087(5) 0.006(4) 0.000(5)
C25 0.061(5) 0.058(4) 0.051(3) -0.023(3) 0.003(3) 0.003(4)
C26 0.049(5) 0.087(5) 0.096(5) -0.069(4) 0.004(4) 0.002(4)
C27 0.066(5) 0.102(6) 0.151(7) -0.079(5) 0.018(5) -0.009(5)
C28 0.076(6) 0.113(7) 0.170(8) -0.091(6) 0.020(6) 0.015(5)
C29 0.101(7) 0.126(7) 0.124(6) -0.086(6) 0.053(6) -0.023(6)
C30 0.086(6) 0.188(9) 0.150(7) -0.122(7) 0.017(5) -0.026(6)
C31A 0.073(11) 0.12(2) 0.052(14) -0.037(13) 0.033(10) -0.038(12)
N4A 0.113(15) 0.117(19) 0.15(2) -0.10(2) 0.071(15) -0.038(13)
C33A 0.113(8) 0.157(12) 0.171(13) -0.111(10) 0.072(9) -0.039(9)
C32A 0.115(7) 0.157(10) 0.173(12) -0.101(9) 0.066(8) -0.038(7)
N3A 0.097(9) 0.144(9) 0.163(12) -0.109(10) 0.064(8) -0.044(8)
C31B 0.111(15) 0.094(17) 0.043(13) -0.003(11) 0.020(10) 0.006(12)
N4B 0.072(12) 0.105(16) 0.077(12) -0.051(11) 0.021(8) -0.023(10)
C33B 0.113(8) 0.156(11) 0.162(13) -0.113(10) 0.073(8) -0.036(8)
C32B 0.117(8) 0.161(11) 0.174(12) -0.093(10) 0.059(8) -0.037(8)
N3B 0.094(8) 0.146(9) 0.161(12) -0.100(9) 0.074(7) -0.042(7)
C34A 0.050(12) 0.091(17) 0.026(8) 0.020(10) -0.005(8) -0.033(10)
C35A 0.080(15) 0.17(3) 0.049(15) 0.033(18) 0.001(12) -0.043(14)
C36A 0.098(16) 0.29(5) 0.06(2) 0.07(3) -0.004(14) -0.014(17)
C37A 0.115(19) 0.24(4) 0.052(12) 0.014(16) 0.023(13) 0.02(2)
C38A 0.17(2) 0.16(3) 0.073(14) 0.015(14) -0.012(14) 0.042(19)
C39A 0.129(16) 0.12(2) 0.091(15) 0.039(13) -0.001(12) 0.070(14)
C34B 0.069(16) 0.13(3) 0.058(13) -0.011(11) 0.006(11) -0.022(15)
C35B 0.11(2) 0.17(3) 0.047(13) 0.026(18) 0.014(14) 0.03(2)
C36B 0.097(16) 0.29(5) 0.048(17) 0.08(3) 0.030(13) 0.05(2)
C37B 0.089(16) 0.27(4) 0.103(19) 0.10(2) 0.066(14) 0.082(19)
C38B 0.118(16) 0.27(4) 0.052(12) 0.018(17) 0.031(12) 0.04(2)
C39B 0.077(12) 0.23(3) 0.070(12) 0.053(16) 0.051(10) 0.035(16)
C41 0.073(5) 0.036(4) 0.087(4) 0.014(3) 0.035(4) 0.002(4)
C42A 0.138(7) 0.037(4) 0.259(9) 0.025(5) 0.145(7) 0.010(5)
C43A 0.148(6) 0.053(5) 0.268(9) 0.027(5) 0.139(7) 0.007(5)
C44A 0.148(7) 0.056(5) 0.271(9) 0.029(6) 0.148(8) 0.006(6)
C85A 0.156(7) 0.056(5) 0.272(10) 0.026(6) 0.141(9) 0.006(6)
C46A 0.167(7) 0.060(6) 0.275(10) 0.024(7) 0.129(8) 0.006(6)
C47A 0.156(7) 0.043(5) 0.268(10) 0.024(6) 0.134(7) 0.007(5)
C42B 0.138(7) 0.039(4) 0.259(9) 0.023(5) 0.144(7) 0.010(5)
C43B 0.146(6) 0.056(4) 0.268(9) 0.024(6) 0.143(7) 0.008(5)
C44B 0.155(7) 0.054(5) 0.270(9) 0.026(5) 0.144(8) 0.006(6)
C85B 0.165(7) 0.047(5) 0.273(10) 0.029(7) 0.139(9) 0.012(6)
C46B 0.171(7) 0.055(6) 0.272(10) 0.024(6) 0.135(8) 0.010(6)
C47B 0.155(7) 0.041(5) 0.270(10) 0.022(6) 0.137(7) 0.005(5)
C51A 0.069(15) 0.115(16) 0.22(2) -0.086(18) 0.078(16) -0.031(12)
C52A 0.078(16) 0.062(13) 0.18(3) -0.053(14) 0.019(17) 0.003(12)
C53B 0.066(16) 0.017(10) 0.12(3) -0.008(9) 0.039(16) 0.008(10)
C54B 0.080(17) 0.072(14) 0.23(4) -0.045(19) 0.03(2) -0.002(12)
C55B 0.157(19) 0.053(13) 0.27(5) -0.057(19) 0.10(2) -0.021(13)
C99B 0.15(2) 0.032(7) 0.23(3) -0.024(14) 0.07(2) 0.012(11)
C51B 0.14(2) 0.043(10) 0.144(19) -0.034(12) 0.000(15) -0.007(11)
C52B 0.074(15) 0.061(13) 0.14(3) 0.001(13) 0.023(16) -0.007(11)
C53A 0.067(17) 0.067(15) 0.09(2) -0.019(9) 0.031(14) 0.027(12)
C54A 0.079(18) 0.079(14) 0.17(3) 0.012(15) 0.072(18) -0.004(13)
C55A 0.21(3) 0.098(18) 0.25(4) -0.03(2) 0.17(3) -0.028(19)
C99A 0.15(2) 0.038(7) 0.22(3) -0.019(14) 0.08(2) 0.008(11)
C56 0.062(5) 0.071(4) 0.049(4) 0.023(3) 0.023(4) 0.013(4)
C57 0.048(4) 0.072(4) 0.047(3) 0.010(3) 0.033(3) 0.006(3)
C58 0.044(3) 0.151(5) 0.029(3) 0.024(3) 0.010(3) 0.024(4)
C59 0.068(4) 0.174(6) 0.051(3) 0.026(3) 0.015(3) 0.030(4)
C60 0.084(6) 0.268(12) 0.069(5) 0.048(6) 0.011(5) 0.057(7)
C61 0.058(5) 0.203(9) 0.044(4) 0.034(5) 0.006(4) 0.013(6)
C62 0.072(5) 0.193(9) 0.048(4) 0.024(4) 0.016(4) 0.023(6)
C63 0.070(5) 0.160(7) 0.048(4) 0.020(4) 0.014(3) 0.024(5)
C64A 0.121(9) 0.30(4) 0.074(12) 0.069(19) 0.010(10) -0.06(2)
C65A 0.123(10) 0.30(4) 0.073(10) 0.069(19) 0.013(9) -0.06(2)
C64B 0.121(9) 0.29(4) 0.074(12) 0.067(19) 0.013(10) -0.06(2)
C65B 0.124(10) 0.29(4) 0.076(10) 0.07(2) 0.015(9) -0.07(2)
C66 0.085(6) 0.244(10) 0.037(4) 0.054(5) 0.010(4) -0.014(6)
C67 0.075(6) 0.165(8) 0.052(4) 0.036(4) 0.000(4) -0.024(5)
C68 0.074(6) 0.325(14) 0.064(5) 0.066(7) 0.013(4) 0.040(7)
C69 0.094(6) 0.251(11) 0.061(5) 0.054(6) 0.019(4) 0.044(7)
C71 0.067(5) 0.146(7) 0.055(4) 0.033(4) 0.021(4) 0.031(5)
C72 0.079(6) 0.199(9) 0.071(5) 0.055(5) 0.025(4) 0.040(6)
C73 0.051(4) 0.082(5) 0.035(3) -0.002(3) 0.004(3) 0.000(4)
C74 0.084(6) 0.150(8) 0.130(6) -0.094(6) 0.021(5) 0.004(6)
C75 0.035(4) 0.109(5) 0.041(3) 0.017(3) 0.000(3) 0.018(4)
C76A 0.061(4) 0.156(7) 0.061(4) 0.042(5) 0.013(4) 0.005(6)
C77A 0.075(5) 0.168(8) 0.077(5) 0.048(6) 0.011(5) 0.003(7)
C78A 0.086(6) 0.183(9) 0.077(6) 0.056(7) 0.003(5) 0.004(8)
C81A 0.094(6) 0.186(9) 0.085(6) 0.067(7) -0.004(6) -0.011(9)
C97A 0.095(6) 0.191(9) 0.084(6) 0.065(7) 0.007(5) -0.011(8)
C80A 0.080(5) 0.168(8) 0.072(5) 0.049(6) 0.004(5) -0.001(7)
C76B 0.061(4) 0.160(7) 0.060(4) 0.041(5) 0.013(4) 0.006(6)
C77B 0.072(5) 0.171(8) 0.076(5) 0.040(6) 0.015(5) 0.011(7)
C78B 0.086(5) 0.184(9) 0.083(6) 0.052(7) 0.005(5) 0.016(8)
C81B 0.093(6) 0.193(9) 0.083(5) 0.066(7) 0.000(5) 0.001(8)
C97B 0.091(6) 0.193(9) 0.090(6) 0.053(7) 0.014(6) 0.004(8)
C80B 0.082(5) 0.172(8) 0.077(5) 0.047(6) 0.006(5) 0.012(7)
C79 0.061(5) 0.119(6) 0.034(3) 0.023(3) 0.017(3) 0.027(4)
In1 0.0554(3) 0.0280(2) 0.03429(18) 0.00513(15) 0.00978(17) 0.00618(19)
In2 0.0635(3) 0.0338(2) 0.0412(2) -0.00424(16) 0.02292(19) 0.0008(2)
In3 0.0547(3) 0.0391(2) 0.03040(18) -0.00570(16) 0.01084(17) 0.0101(2)
In4 0.0490(3) 0.0434(2) 0.0391(2) -0.01427(17) 0.00004(17) 0.0090(2)
In5 0.0498(3) 0.0341(2) 0.03606(19) 0.00408(16) -0.00048(17) 0.0029(2)
N5 0.086(5) 0.214(8) 0.072(4) 0.051(4) 0.009(4) 0.000(5)
N8 0.121(6) 0.252(9) 0.060(4) 0.049(5) 0.031(4) -0.019(6)
O1 0.055(3) 0.100(3) 0.038(2) 0.021(2) 0.0104(19) 0.002(2)
O2 0.065(3) 0.076(3) 0.042(2) 0.0061(19) 0.007(2) 0.018(3)
O3 0.075(3) 0.039(2) 0.0331(17) 0.0024(15) 0.0107(17) -0.002(2)
O4 0.104(3) 0.0167(19) 0.101(3) 0.019(2) 0.053(3) 0.006(2)
O5 0.100(3) 0.035(2) 0.124(3) 0.004(2) 0.081(3) -0.013(2)
O6 0.044(2) 0.0369(19) 0.0348(17) 0.0111(14) -0.0005(15) -0.0001(17)
O7 0.052(3) 0.084(3) 0.046(2) -0.005(2) 0.0071(19) 0.013(2)
O8 0.064(3) 0.085(3) 0.045(2) 0.020(2) 0.013(2) 0.026(2)
O9 0.053(2) 0.039(2) 0.0420(18) -0.0015(15) 0.0141(16) 0.0071(18)
O10 0.060(3) 0.102(3) 0.043(2) 0.024(2) 0.021(2) 0.030(2)
O11 0.061(3) 0.112(4) 0.040(2) 0.016(2) 0.012(2) 0.027(3)
O12 0.069(3) 0.073(3) 0.073(3) -0.042(2) 0.005(2) 0.015(2)
O13 0.067(2) 0.042(2) 0.0317(17) -0.0081(15) 0.0166(16) 0.0054(19)
O14 0.068(3) 0.094(3) 0.093(3) -0.060(3) -0.007(3) 0.028(3)
O15 0.062(3) 0.125(4) 0.071(3) -0.062(3) 0.001(2) 0.019(3)
O16 0.049(3) 0.067(3) 0.065(2) -0.038(2) -0.007(2) 0.008(2)
O17 0.057(2) 0.036(2) 0.0399(18) -0.0042(15) 0.0055(16) -0.0037(18)
O18 0.063(3) 0.034(2) 0.116(3) -0.013(2) 0.009(2) 0.012(2)
O19 0.061(3) 0.061(3) 0.081(3) -0.033(2) 0.013(2) 0.005(2)
O20 0.093(3) 0.020(2) 0.093(3) -0.0158(19) 0.031(2) 0.002(2)
O21 0.060(3) 0.044(2) 0.085(3) -0.012(2) 0.005(2) 0.004(2)
O22 0.069(3) 0.096(3) 0.047(2) 0.016(2) 0.020(2) 0.023(3)
O23 0.066(3) 0.119(4) 0.031(2) 0.025(2) 0.0159(19) 0.030(3)
O24 0.102(3) 0.037(2) 0.089(3) -0.020(2) 0.049(3) -0.002(2)
O25 0.075(3) 0.036(2) 0.120(3) -0.027(2) 0.060(3) -0.013(2)
N2A 0.158(6) 0.070(6) 0.266(10) -0.033(7) 0.107(7) -0.011(5)
C84A 0.177(7) 0.080(7) 0.280(10) -0.028(7) 0.103(8) -0.016(6)
C10A 0.176(5) 0.080(5) 0.267(8) -0.031(6) 0.100(6) -0.012(5)
N1A 0.158(6) 0.062(6) 0.257(9) -0.041(6) 0.106(6) -0.011(5)
C8A 0.150(6) 0.055(6) 0.255(10) -0.036(6) 0.118(7) -0.008(5)
N2B 0.157(7) 0.062(7) 0.265(10) -0.035(8) 0.106(8) -0.013(6)
C84B 0.169(8) 0.074(8) 0.267(10) -0.030(8) 0.106(8) -0.015(7)
C10B 0.176(5) 0.080(5) 0.267(8) -0.031(6) 0.100(6) -0.012(5)
N1B 0.156(7) 0.064(7) 0.262(10) -0.041(7) 0.107(7) -0.008(6)
C8B 0.151(7) 0.063(7) 0.264(10) -0.039(8) 0.108(8) -0.007(6)
C98A 0.138(7) 0.309(18) 0.091(5) 0.130(9) -0.005(5) -0.040(10)
N7A 0.155(7) 0.322(18) 0.120(6) 0.106(9) -0.008(5) -0.033(10)
C83B 0.192(8) 0.328(19) 0.144(7) 0.108(10) -0.018(7) -0.040(11)
C82A 0.186(8) 0.327(19) 0.144(6) 0.101(10) -0.010(6) -0.040(10)
N6A 0.156(7) 0.314(18) 0.121(6) 0.111(9) -0.004(5) -0.049(10)
C98B 0.138(9) 0.311(19) 0.091(7) 0.129(11) -0.001(7) -0.038(11)
N7B 0.147(8) 0.315(19) 0.107(7) 0.117(10) -0.005(6) -0.035(11)
C83A 0.171(8) 0.322(19) 0.129(6) 0.109(10) -0.011(6) -0.039(10)
C82B 0.166(8) 0.319(19) 0.127(7) 0.109(10) -0.006(7) -0.045(11)
N6B 0.148(8) 0.314(19) 0.107(7) 0.119(10) -0.003(6) -0.041(11)
N9A 0.227(7) 0.070(5) 0.438(10) 0.036(8) 0.212(8) 0.014(6)
C88A 0.245(8) 0.085(6) 0.445(10) 0.037(9) 0.199(9) 0.010(7)
C87A 0.252(8) 0.085(7) 0.444(11) 0.030(9) 0.196(9) 0.016(7)
N10A 0.233(7) 0.069(6) 0.435(10) 0.036(8) 0.213(8) 0.019(6)
C86A 0.229(6) 0.054(4) 0.428(8) 0.040(6) 0.218(6) 0.015(4)
N9B 0.227(7) 0.068(5) 0.432(10) 0.038(8) 0.219(8) 0.010(6)
C88B 0.243(8) 0.078(6) 0.435(11) 0.034(9) 0.204(9) 0.016(7)
C87B 0.248(8) 0.077(7) 0.437(11) 0.035(9) 0.211(9) 0.013(7)
N10B 0.234(7) 0.062(6) 0.430(10) 0.031(8) 0.225(8) 0.022(6)
C86B 0.229(6) 0.054(4) 0.428(8) 0.040(6) 0.218(6) 0.015(4)

loop_
_atom_type_symbol
_atom_type_description
_atom_type_scat_dispersion_real
_atom_type_scat_dispersion_imag
_atom_type_scat_source
C C 0.0033 0.0016 'International Tables Vol C Tables 4.2.6.8 and 6.1.1.4'
In In -0.7276 1.3100 'International Tables Vol C Tables 4.2.6.8 and 6.1.1.4'
N N 0.0061 0.0033 'International Tables Vol C Tables 4.2.6.8 and 6.1.1.4'
O O 0.0106 0.0060 'International Tables Vol C Tables 4.2.6.8 and 6.1.1.4'
H H 0.0000 0.0000 'International Tables Vol C Tables 4.2.6.8 and 6.1.1.4'

loop_
_geom_angle_atom_site_label_1
_geom_angle_atom_site_label_2
_geom_angle_atom_site_label_3
_geom_angle
_geom_angle_site_symmetry_1
_geom_angle_site_symmetry_3
O19 C1 O18 126.8(6) . .
O19 C1 C2 119.1(6) . .
O18 C1 C2 114.1(6) . .
O20 C9 O21 127.1(6) . .
O20 C9 C53A 119.5(14) . .
O21 C9 C53A 112.4(13) . .
O20 C9 C53B 116.7(13) . .
O21 C9 C53B 116.1(13) . .
C53A C9 C53B 15(4) . .
C7 C2 C3 117.0(7) . .
C7 C2 C1 120.4(7) . .
C3 C2 C1 122.3(7) . .
C2 C3 C4 121.5(8) . .
C2 C3 H3 119.2 . .
C4 C3 H3 119.2 . .
C5 C4 C3 113.6(9) . .
C5 C4 H4 123.2 . .
C3 C4 H4 123.2 . .
C6 C5 C4 123.9(9) . .
C6 C5 N1A 113.7(11) . .
C4 C5 N1A 118.8(10) . .
C6 C5 N1B 120.6(16) . .
C4 C5 N1B 115.6(16) . .
N1A C5 N1B 20(2) . .
C5 C6 C7 116.4(9) . .
C5 C6 H6 121.8 . .
C7 C6 H6 121.8 . .
C2 C7 C6 123.1(8) . .
C2 C7 H7 118.4 . .
C6 C7 H7 118.4 . .
C12 C11 C16 123.8(8) . .
C12 C11 N2B 118.5(16) . .
C16 C11 N2B 112.3(15) . .
C12 C11 N2A 116.6(10) . .
C16 C11 N2A 119.2(9) . .
N2B C11 N2A 31.6(14) . .
C13 C12 C11 114.0(8) . .
C13 C12 H12 123.0 . .
C11 C12 H12 123.0 . .
C14 C13 C12 126.6(8) . .
C14 C13 H13 116.7 . .
C12 C13 H13 116.7 . .
C15 C14 C13 115.0(6) . .
C15 C14 C17 122.3(7) . .
C13 C14 C17 122.7(7) . .
C14 C15 C16 125.6(8) . .
C14 C15 H15 117.2 . .
C16 C15 H15 117.2 . .
C15 C16 C11 114.9(8) . .
C15 C16 H16 122.6 . .
C11 C16 H16 122.6 . .
O25 C17 O24 126.3(5) . .
O25 C17 C14 116.2(6) . .
O24 C17 C14 117.5(6) . .
O16 C18 O15 125.9(5) . .
O16 C18 C19 119.1(5) . .
O15 C18 C19 114.9(5) . .
C20 C19 C24 117.5(5) . .
C20 C19 C18 123.4(6) . .
C24 C19 C18 119.1(5) . .
C19 C20 C21 121.4(6) . .
C19 C20 H20 119.3 . .
C21 C20 H20 119.3 . .
C22 C21 C20 118.6(7) . .
C22 C21 H21 120.7 . .
C20 C21 H21 120.7 . .
C21 C22 C23 124.4(7) . .
C21 C22 N4A 119.3(15) . .
C23 C22 N4A 115.1(17) . .
C21 C22 N4B 113.7(13) . .
C23 C22 N4B 121.3(13) . .
N4A C22 N4B 20(3) . .
C22 C23 C24 116.4(7) . .
C22 C23 H23 121.8 . .
C24 C23 H23 121.8 . .
C19 C24 C23 121.8(6) . .
C19 C24 H24 119.1 . .
C23 C24 H24 119.1 . .
O12 C25 O14 126.4(5) . .
O12 C25 C26 118.1(6) . .
O14 C25 C26 115.5(6) . .
C27 C26 C74 119.2(6) . .
C27 C26 C25 121.5(6) . .
C74 C26 C25 119.3(6) . .
C26 C27 C28 121.9(7) . .
C26 C27 H27 119.0 . .
C28 C27 H27 119.0 . .
C29 C28 C27 118.6(7) . .
C29 C28 H28 120.7 . .
C27 C28 H28 120.7 . .
C28 C29 C30 122.9(7) . .
C28 C29 N3A 116.7(19) . .
C30 C29 N3A 120(2) . .
C28 C29 N3B 123(2) . .
C30 C29 N3B 114(2) . .
N3A C29 N3B 12(3) . .
C29 C30 C74 116.6(7) . .
C29 C30 H30 121.7 . .
C74 C30 H30 121.7 . .
N3A C31A N4A 102.4(14) . .
N3A C31A H31A 128.8 . .
N4A C31A H31A 128.8 . .
C31A N4A C33A 113.7(13) . .
C31A N4A C22 125.9(19) . .
C33A N4A C22 120.3(18) . .
C32A C33A N4A 103.7(13) . .
C32A C33A H33A 128.1 . .
N4A C33A H33A 128.1 . .
C33A C32A N3A 106.1(12) . .
C33A C32A H32A 127.0 . .
N3A C32A H32A 127.0 . .
C31A N3A C29 128.5(19) . .
C31A N3A C32A 109(2) . .
C29 N3A C32A 120.4(17) . .
N4B C31B N3B 104.2(15) . .
N4B C31B H31B 127.9 . .
N3B C31B H31B 127.9 . .
C31B N4B C33B 113.2(13) . .
C31B N4B C22 117.7(17) . .
C33B N4B C22 129.1(16) . .
N4B C33B C32B 104.9(12) . .
N4B C33B H33B 127.5 . .
C32B C33B H33B 127.5 . .
C33B C32B N3B 103.7(13) . .
C33B C32B H32B 128.1 . .
N3B C32B H32B 128.1 . .
C31B N3B C29 117.3(19) . .
C31B N3B C32B 107(3) . .
C29 N3B C32B 127(3) . .
C39A C34A C35A 117.0(15) . .
C39A C34A C56 117.2(19) . .
C35A C34A C56 125.6(19) . .
C34A C35A C36A 120.8(15) . .
C34A C35A H35A 119.6 . .
C36A C35A H35A 119.6 . .
C37A C36A C35A 117.3(17) . .
C37A C36A H36A 121.3 . .
C35A C36A H36A 121.3 . .
C36A C37A C38A 126.1(19) . .
C36A C37A N7A 108(2) . .
C38A C37A N7A 124(2) . .
C37A C38A C39A 112.3(17) . .
C37A C38A H38A 123.8 . .
C39A C38A H38A 123.8 . .
C34A C39A C38A 123.3(16) . .
C34A C39A H39A 118.3 . .
C38A C39A H39A 118.3 . .
C39B C34B C35B 114.6(16) . .
C39B C34B C56 125(2) . .
C35B C34B C56 117(2) . .
C36B C35B C34B 122.7(19) . .
C36B C35B H35B 118.6 . .
C34B C35B H35B 118.6 . .
C37B C36B C35B 117.2(16) . .
C37B C36B H36B 121.4 . .
C35B C36B H36B 121.4 . .
C36B C37B C38B 124.8(18) . .
C36B C37B N7B 130(3) . .
C38B C37B N7B 105(3) . .
C37B C38B C39B 111.8(16) . .
C37B C38B H38B 124.1 . .
C39B C38B H38B 124.1 . .
C34B C39B C38B 124.3(15) . .
C34B C39B H39B 117.9 . .
C38B C39B H39B 117.9 . .
O5 C41 O4 126.5(6) . .
O5 C41 C42B 117.2(14) . .
O4 C41 C42B 116.3(13) . .
O5 C41 C42A 117.3(13) . .
O4 C41 C42A 116.1(14) . .
C42B C41 C42A 4(9) . .
C43A C42A C47A 114(3) . .
C43A C42A C41 116.7(18) . .
C47A C42A C41 124(3) . .
C42A C43A C44A 124.0(17) . .
C42A C43A H43A 118.0 . .
C44A C43A H43A 118.0 . .
C43A C44A C85A 115.2(17) . .
C43A C44A H44A 122.4 . .
C85A C44A H44A 122.4 . .
N9A C85A C46A 109.5(18) . .
N9A C85A C44A 121(2) . .
C46A C85A C44A 121.2(15) . .
C85A C46A C47A 114.8(14) . .
C85A C46A H46A 122.6 . .
C47A C46A H46A 122.6 . .
C42A C47A C46A 122.2(15) . .
C42A C47A H47A 118.9 . .
C46A C47A H47A 118.9 . .
C43B C42B C47B 111(3) . .
C43B C42B C41 127(2) . .
C47B C42B C41 116(3) . .
C44B C43B C42B 123(3) . .
C44B C43B H43B 118.5 . .
C42B C43B H43B 118.5 . .
C43B C44B C85B 111(2) . .
C43B C44B H44B 124.7 . .
C85B C44B H44B 124.7 . .
N9B C85B C46B 123.9(18) . .
N9B C85B C44B 114.7(19) . .
C46B C85B C44B 120.2(14) . .
C85B C46B C47B 118.7(14) . .
C85B C46B H46B 120.7 . .
C47B C46B H46B 120.7 . .
C42B C47B C46B 120.6(14) . .
C42B C47B H47B 119.7 . .
C46B C47B H47B 119.7 . .
C52A C51A C99B 117.2(16) . .
C52A C51A H51A 121.4 . .
C99B C51A H51A 121.4 . .
C51A C52A C53B 121.7(16) . .
C51A C52A H52A 119.1 . .
C53B C52A H52A 119.1 . .
C54B C53B C52A 121.3(19) . .
C54B C53B C9 119(2) . .
C52A C53B C9 119(2) . .
C53B C54B C55B 118.5(16) . .
C53B C54B H54B 120.7 . .
C55B C54B H54B 120.7 . .
C54B C55B C99B 117.3(16) . .
C54B C55B H55B 121.3 . .
C99B C55B H55B 121.3 . .
C51A C99B C55B 121.1(15) . .
C51A C99B N10A 116(2) . 2_644
C55B C99B N10A 115(2) . 2_644
C52B C51B C99A 115.6(16) . .
C52B C51B H51B 122.2 . .
C99A C51B H51B 122.2 . .
C51B C52B C53A 124.7(17) . .
C51B C52B H52B 117.7 . .
C53A C52B H52B 117.7 . .
C54A C53A C52B 120.8(19) . .
C54A C53A C9 118(2) . .
C52B C53A C9 121(2) . .
C53A C54A C55A 118.3(16) . .
C53A C54A H54A 120.8 . .
C55A C54A H54A 120.8 . .
C54A C55A C99A 118.5(17) . .
C54A C55A H55A 120.8 . .
C99A C55A H55A 120.8 . .
C51B C99A C55A 121.7(16) . .
C51B C99A N10B 126(2) . 2_644
C55A C99A N10B 108(2) . 2_644
O11 C56 O10 126.6(6) . .
O11 C56 C34B 115.2(13) . .
O10 C56 C34B 114.9(13) . .
O11 C56 C34A 116.4(11) . .
O10 C56 C34A 117.0(12) . .
C34B C56 C34A 20(2) . .
O7 C57 O8 125.7(5) . .
O7 C57 C58 117.7(5) . .
O8 C57 C58 116.5(5) . .
C59 C58 C63 116.4(5) . .
C59 C58 C57 122.4(5) . .
C63 C58 C57 121.1(5) . .
C58 C59 C60 124.3(6) . .
C58 C59 H59 117.9 . .
C60 C59 H59 117.9 . .
C61 C60 C59 114.7(7) . .
C61 C60 H60 122.6 . .
C59 C60 H60 122.6 . .
C62 C61 C60 124.1(6) . .
C62 C61 N5 120.0(7) . .
C60 C61 N5 115.8(7) . .
C61 C62 C63 117.7(6) . .
C61 C62 H62 121.2 . .
C63 C62 H62 121.2 . .
C58 C63 C62 122.3(6) . .
C58 C63 H63 118.8 . .
C62 C63 H63 118.8 . .
N5 C64A C65A 100(3) . .
N5 C64A H64A 129.9 . .
C65A C64A H64A 129.9 . .
N8 C65A C64A 110(3) . .
N8 C65A H65A 125.2 . .
C64A C65A H65A 125.2 . .
C65B C64B N5 113(3) . .
C65B C64B H64B 123.4 . .
N5 C64B H64B 123.4 . .
C64B C65B N8 98(2) . .
C64B C65B H65B 130.8 . .
N8 C65B H65B 130.8 . .
N5 C66 N8 104.3(6) . .
N5 C66 H66 127.9 . .
N8 C66 H66 127.9 . .
C68 C67 C72 122.7(6) . .
C68 C67 N8 119.4(7) . .
C72 C67 N8 117.1(7) . .
C67 C68 C69 117.6(7) . .
C67 C68 H68 121.2 . .
C69 C68 H68 121.2 . .
C79 C69 C68 121.1(7) . .
C79 C69 H69 119.4 . .
C68 C69 H69 119.4 . .
C79 C71 C72 120.5(6) . .
C79 C71 H71 119.7 . .
C72 C71 H71 119.7 . .
C67 C72 C71 117.1(6) . .
C67 C72 H72 121.5 . .
C71 C72 H72 121.5 . .
O23 C73 O22 126.7(5) . .
O23 C73 C79 118.4(6) . .
O22 C73 C79 114.8(6) . .
C26 C74 C30 120.5(7) . .
C26 C74 H74 119.8 . .
C30 C74 H74 119.8 . .
O2 C75 O1 126.4(5) . .
O2 C75 C76B 116.7(9) . .
O1 C75 C76B 116.7(9) . .
O2 C75 C76A 116.1(9) . .
O1 C75 C76A 116.2(9) . .
C76B C75 C76A 16.4(18) . .
C77A C76A C80A 119.2(13) . .
C77A C76A C75 120.1(13) . .
C80A C76A C75 120.2(13) . .
C76A C77A C78A 122.2(13) . .
C76A C77A H77A 118.9 . .
C78A C77A H77A 118.9 . .
C81A C78A C77A 115.5(12) . .
C81A C78A H78A 122.2 . .
C77A C78A H78A 122.2 . .
C78A C81A C97A 123.0(13) . .
C78A C81A N6A 120.1(14) . .
C97A C81A N6A 109.0(14) . .
C81A C97A C80A 114.6(12) . .
C81A C97A H97A 122.7 . .
C80A C97A H97A 122.7 . .
C76A C80A C97A 120.7(12) . .
C76A C80A H80A 119.7 . .
C97A C80A H80A 119.7 . .
C80B C76B C77B 118.8(13) . .
C80B C76B C75 120.3(13) . .
C77B C76B C75 120.5(14) . .
C76B C77B C78B 124.4(13) . .
C76B C77B H77B 117.8 . .
C78B C77B H77B 117.8 . .
C81B C78B C77B 112.7(12) . .
C81B C78B H78B 123.6 . .
C77B C78B H78B 123.6 . .
N6B C81B C78B 117(2) . .
N6B C81B C97B 115(2) . .
C78B C81B C97B 123.5(13) . .
C81B C97B C80B 111.3(13) . .
C81B C97B H97B 124.4 . .
C80B C97B H97B 124.4 . .
C76B C80B C97B 122.5(13) . .
C76B C80B H80B 118.8 . .
C97B C80B H80B 118.8 . .
C71 C79 C69 119.6(6) . .
C71 C79 C73 120.8(6) . .
C69 C79 C73 119.6(6) . .
O3 In1 O6 95.48(11) . .
O3 In1 O7 173.03(13) . .
O6 In1 O7 91.39(12) . .
O3 In1 O20 92.68(14) . .
O6 In1 O20 90.80(13) . .
O7 In1 O20 88.39(15) . .
O3 In1 O2 90.80(13) . .
O6 In1 O2 173.52(12) . .
O7 In1 O2 82.29(14) . .
O20 In1 O2 90.47(14) . .
O3 In1 O4 90.24(14) . .
O6 In1 O4 93.92(13) . .
O7 In1 O4 88.11(15) . .
O20 In1 O4 174.19(14) . .
O2 In1 O4 84.46(14) . .
O9 In2 O6 96.69(12) . 4
O9 In2 O5 170.57(14) . 4
O6 In2 O5 92.41(13) 4 4
O9 In2 O25 90.32(13) . .
O6 In2 O25 172.95(13) 4 .
O5 In2 O25 80.55(15) 4 .
O9 In2 O10 94.46(12) . .
O6 In2 O10 90.34(13) 4 .
O5 In2 O10 87.93(15) 4 .
O25 In2 O10 89.82(15) . .
O9 In2 O8 88.87(12) . 4
O6 In2 O8 92.64(12) 4 4
O5 In2 O8 88.25(15) 4 4
O25 In2 O8 86.76(15) . 4
O10 In2 O8 175.24(15) . 4
O13 In3 O9 95.51(11) . .
O13 In3 O12 94.46(13) . .
O9 In3 O12 91.17(14) . .
O13 In3 O22 91.04(13) . .
O9 In3 O22 173.45(13) . .
O12 In3 O22 88.18(15) . .
O13 In3 O24 91.58(14) . .
O9 In3 O24 92.45(13) . .
O12 In3 O24 172.64(15) . .
O22 In3 O24 87.50(15) . .
O13 In3 O11 172.97(13) . .
O9 In3 O11 91.47(13) . .
O12 In3 O11 84.54(15) . .
O22 In3 O11 81.98(14) . .
O24 In3 O11 88.96(16) . .
O17 In4 O13 96.03(12) . .
O17 In4 O14 171.59(14) . .
O13 In4 O14 92.11(14) . .
O17 In4 O23 94.28(14) . .
O13 In4 O23 91.75(13) . .
O14 In4 O23 87.53(17) . .
O17 In4 O15 90.68(13) . 3_554
O13 In4 O15 173.11(13) . 3_554
O14 In4 O15 81.24(15) . 3_554
O23 In4 O15 86.18(17) . 3_554
O17 In4 O18 92.59(13) . 2_553
O13 In4 O18 91.16(14) . 2_553
O14 In4 O18 85.15(16) . 2_553
O23 In4 O18 172.21(15) . 2_553
O15 In4 O18 90.09(17) 3_554 2_553
O3 In5 O17 95.78(12) . 4_656
O3 In5 O21 90.19(14) . .
O17 In5 O21 173.20(13) 4_656 .
O3 In5 O19 171.44(14) . 3_644
O17 In5 O19 92.74(14) 4_656 3_644
O21 In5 O19 81.26(15) . 3_644
O3 In5 O1 92.07(13) . .
O17 In5 O1 93.21(13) 4_656 .
O21 In5 O1 89.82(14) . .
O19 In5 O1 88.20(15) 3_644 .
O3 In5 O16 89.61(13) . 2_644
O17 In5 O16 93.01(12) 4_656 2_644
O21 In5 O16 83.75(14) . 2_644
O19 In5 O16 89.19(15) 3_644 2_644
O1 In5 O16 173.36(14) . 2_644
C66 N5 C64A 113.8(19) . .
C66 N5 C61 121.5(7) . .
C64A N5 C61 123.1(17) . .
C66 N5 C64B 110.3(16) . .
C64A N5 C64B 26(4) . .
C61 N5 C64B 126.4(19) . .
C65A N8 C66 110(2) . .
C65A N8 C67 125.2(19) . .
C66 N8 C67 122.5(7) . .
C65A N8 C65B 26(4) . .
C66 N8 C65B 111.9(16) . .
C67 N8 C65B 124.9(17) . .
C75 O1 In5 127.9(4) . .
C75 O2 In1 138.4(3) . .
In1 O3 In5 119.25(13) . .
C41 O4 In1 135.4(4) . .
C41 O5 In2 132.7(4) . 4_556
In1 O6 In2 119.19(13) . 4_556
C57 O7 In1 132.7(3) . .
C57 O8 In2 135.5(4) . 4_556
In2 O9 In3 119.52(14) . .
C56 O10 In2 131.3(4) . .
C56 O11 In3 138.0(4) . .
C25 O12 In3 131.2(4) . .
In3 O13 In4 119.48(12) . .
C25 O14 In4 138.9(4) . .
C18 O15 In4 134.5(4) . 3_554
C18 O16 In5 135.5(4) . 2_654
In4 O17 In5 119.39(14) . 4_455
C1 O18 In4 135.5(4) . 2_543
C1 O19 In5 133.7(4) . 3_644
C9 O20 In1 127.1(4) . .
C9 O21 In5 137.4(4) . .
C73 O22 In3 137.6(4) . .
C73 O23 In4 131.4(4) . .
C17 O24 In3 131.9(4) . .
C17 O25 In2 139.3(4) . .
C8A N2A C84A 115.1(10) . .
C8A N2A C11 116.8(11) . .
C84A N2A C11 125.1(11) . .
C10A C84A N2A 105.0(12) . .
C10A C84A H84A 127.5 . .
N2A C84A H84A 127.5 . .
C84A C10A N1A 105.5(11) . .
C84A C10A H10A 127.2 . .
N1A C10A H10A 127.2 . .
C8A N1A C5 120.6(12) . .
C8A N1A C10A 111.9(9) . .
C5 N1A C10A 127.4(11) . .
N2A C8A N1A 102.4(10) . .
N2A C8A H8A 128.8 . .
N1A C8A H8A 128.8 . .
C8B N2B C11 121(2) . .
C8B N2B C84B 115.5(16) . .
C11 N2B C84B 122(2) . .
C10B C84B N2B 103.4(17) . .
C10B C84B H84B 128.3 . .
N2B C84B H84B 128.3 . .
C84B C10B N1B 105.0(17) . .
C84B C10B H10B 127.5 . .
N1B C10B H10B 127.5 . .
C8B N1B C10B 110.8(17) . .
C8B N1B C5 126(2) . .
C10B N1B C5 122(2) . .
N2B C8B N1B 99.3(16) . .
N2B C8B H8B 130.3 . .
N1B C8B H8B 130.3 . .
N7A C98A N6A 102.4(10) . .
N7A C98A H98A 128.8 . .
N6A C98A H98A 128.8 . .
C98A N7A C37A 116.6(18) . .
C98A N7A C83B 112.2(10) . .
C37A N7A C83B 128(2) . .
C82A C83B N7A 106.8(13) . .
C82A C83B H83B 126.6 . .
N7A C83B H83B 126.6 . .
C83B C82A N6A 102.1(12) . .
C83B C82A H82A 129.0 . .
N6A C82A H82A 129.0 . .
C98A N6A C81A 122.5(13) . .
C98A N6A C82A 111.1(9) . .
C81A N6A C82A 126.4(12) . .
N7B C98B N6B 100.9(19) . .
N7B C98B H98B 129.6 . .
N6B C98B H98B 129.6 . .
C98B N7B C83A 111(2) . .
C98B N7B C37B 129(3) . .
C83A N7B C37B 111(3) . .
C82B C83A N7B 106(2) . .
C82B C83A H83A 127.0 . .
N7B C83A H83A 127.0 . .
C83A C82B N6B 104.1(19) . .
C83A C82B H82B 127.9 . .
N6B C82B H82B 127.9 . .
C81B N6B C98B 124(3) . .
C81B N6B C82B 119(4) . .
C98B N6B C82B 109.0(19) . .
C85A N9A C86A 132(2) . .
C85A N9A C88A 122(2) . .
C86A N9A C88A 106.4(15) . .
C87A C88A N9A 113.8(17) . .
C87A C88A H88A 123.1 . .
N9A C88A H88A 123.1 . .
C88A C87A N10A 98.4(15) . .
C88A C87A H87A 130.8 . .
N10A C87A H87A 130.8 . .
C99B N10A C86A 113(3) 2_654 .
C99B N10A C87A 122.8(19) 2_654 .
C86A N10A C87A 106.7(14) . .
N9A C86A N10A 104(4) . .
N9A C86A H86A 128.0 . .
N10A C86A H86A 128.0 . .
C85B N9B C86B 123(2) . .
C85B N9B C88B 127(2) . .
C86B N9B C88B 109.8(16) . .
C87B C88B N9B 109.4(16) . .
C87B C88B H88B 125.3 . .
N9B C88B H88B 125.3 . .
C88B C87B N10B 104.5(15) . .
C88B C87B H87B 127.7 . .
N10B C87B H87B 127.7 . .
C86B N10B C99A 123.2(19) . 2_654
C86B N10B C87B 108.3(14) . .
C99A N10B C87B 128.3(18) 2_654 .
N9B C86B N10B 107(3) . .
N9B C86B H86B 126.7 . .
N10B C86B H86B 126.7 . .

loop_
_geom_bond_atom_site_label_1
_geom_bond_atom_site_label_2
_geom_bond_distance
_geom_bond_site_symmetry_2
C1 O19 1.206(6) .
C1 O18 1.284(6) .
C1 C2 1.463(8) .
C9 O20 1.208(7) .
C9 O21 1.304(7) .
C9 C53A 1.49(3) .
C9 C53B 1.57(2) .
C2 C7 1.344(8) .
C2 C3 1.353(9) .
C3 C4 1.416(10) .
C3 H3 0.9300 .
C4 C5 1.370(11) .
C4 H4 0.9300 .
C5 C6 1.311(10) .
C5 N1A 1.477(14) .
C5 N1B 1.59(3) .
C6 C7 1.399(9) .
C6 H6 0.9300 .
C7 H7 0.9300 .
C11 C12 1.385(10) .
C11 C16 1.401(10) .
C11 N2B 1.47(3) .
C11 N2A 1.564(14) .
C12 C13 1.363(10) .
C12 H12 0.9300 .
C13 C14 1.359(9) .
C13 H13 0.9300 .
C14 C15 1.353(8) .
C14 C17 1.453(7) .
C15 C16 1.362(10) .
C15 H15 0.9300 .
C16 H16 0.9300 .
C17 O25 1.228(6) .
C17 O24 1.240(6) .
C18 O16 1.222(6) .
C18 O15 1.246(6) .
C18 C19 1.460(7) .
C19 C20 1.354(7) .
C19 C24 1.379(7) .
C20 C21 1.412(8) .
C20 H20 0.9300 .
C21 C22 1.318(9) .
C21 H21 0.9300 .
C22 C23 1.339(9) .
C22 N4A 1.43(2) .
C22 N4B 1.56(2) .
C23 C24 1.428(8) .
C23 H23 0.9300 .
C24 H24 0.9300 .
C25 O12 1.239(6) .
C25 O14 1.251(6) .
C25 C26 1.495(7) .
C26 C27 1.361(8) .
C26 C74 1.371(8) .
C27 C28 1.373(8) .
C27 H27 0.9300 .
C28 C29 1.348(9) .
C28 H28 0.9300 .
C29 C30 1.381(10) .
C29 N3A 1.44(2) .
C29 N3B 1.47(2) .
C30 C74 1.423(9) .
C30 H30 0.9300 .
C31A N3A 1.37(2) .
C31A N4A 1.373(14) .
C31A H31A 0.9300 .
N4A C33A 1.399(16) .
C33A C32A 1.390(14) .
C33A H33A 0.9300 .
C32A N3A 1.47(2) .
C32A H32A 0.9300 .
C31B N4B 1.360(14) .
C31B N3B 1.36(2) .
C31B H31B 0.9300 .
N4B C33B 1.391(15) .
C33B C32B 1.412(14) .
C33B H33B 0.9300 .
C32B N3B 1.49(3) .
C32B H32B 0.9300 .
C34A C39A 1.358(15) .
C34A C35A 1.391(15) .
C34A C56 1.55(2) .
C35A C36A 1.392(15) .
C35A H35A 0.9300 .
C36A C37A 1.314(19) .
C36A H36A 0.9300 .
C37A C38A 1.37(2) .
C37A N7A 1.42(3) .
C38A C39A 1.430(15) .
C38A H38A 0.9300 .
C39A H39A 0.9300 .
C34B C39B 1.366(15) .
C34B C35B 1.390(15) .
C34B C56 1.39(3) .
C35B C36B 1.388(16) .
C35B H35B 0.9300 .
C36B C37B 1.32(2) .
C36B H36B 0.9300 .
C37B C38B 1.37(2) .
C37B N7B 1.62(4) .
C38B C39B 1.431(14) .
C38B H38B 0.9300 .
C39B H39B 0.9300 .
C41 O5 1.239(6) .
C41 O4 1.246(6) .
C41 C42B 1.45(2) .
C41 C42A 1.477(19) .
C42A C43A 1.390(19) .
C42A C47A 1.40(3) .
C43A C44A 1.391(15) .
C43A H43A 0.9300 .
C44A C85A 1.407(18) .
C44A H44A 0.9300 .
C85A N9A 1.34(2) .
C85A C46A 1.403(17) .
C46A C47A 1.478(14) .
C46A H46A 0.9300 .
C47A H47A 0.9300 .
C42B C43B 1.39(2) .
C42B C47B 1.41(4) .
C43B C44B 1.390(17) .
C43B H43B 0.9300 .
C44B C85B 1.420(19) .
C44B H44B 0.9300 .
C85B N9B 1.38(2) .
C85B C46B 1.403(17) .
C46B C47B 1.442(14) .
C46B H46B 0.9300 .
C47B H47B 0.9300 .
C51A C52A 1.342(15) .
C51A C99B 1.377(16) .
C51A H51A 0.9300 .
C52A C53B 1.369(14) .
C52A H52A 0.9300 .
C53B C54B 1.332(16) .
C54B C55B 1.400(16) .
C54B H54B 0.9300 .
C55B C99B 1.419(16) .
C55B H55B 0.9300 .
C99B N10A 1.43(3) 2_644
C51B C52B 1.343(15) .
C51B C99A 1.372(16) .
C51B H51B 0.9300 .
C52B C53A 1.367(14) .
C52B H52B 0.9300 .
C53A C54A 1.331(16) .
C54A C55A 1.400(16) .
C54A H54A 0.9300 .
C55A C99A 1.420(17) .
C55A H55A 0.9300 .
C99A N10B 1.51(3) 2_644
C56 O11 1.228(6) .
C56 O10 1.243(6) .
C57 O7 1.255(6) .
C57 O8 1.272(6) .
C57 C58 1.471(7) .
C58 C59 1.307(7) .
C58 C63 1.362(7) .
C59 C60 1.418(8) .
C59 H59 0.9300 .
C60 C61 1.354(9) .
C60 H60 0.9300 .
C61 C62 1.308(8) .
C61 N5 1.469(7) .
C62 C63 1.389(7) .
C62 H62 0.9300 .
C63 H63 0.9300 .
C64A N5 1.38(6) .
C64A C65A 1.45(3) .
C64A H64A 0.9300 .
C65A N8 1.31(4) .
C65A H65A 0.9300 .
C64B C65B 1.28(3) .
C64B N5 1.55(5) .
C64B H64B 0.9300 .
C65B N8 1.65(4) .
C65B H65B 0.9300 .
C66 N5 1.329(7) .
C66 N8 1.384(8) .
C66 H66 0.9300 .
C67 C68 1.342(9) .
C67 C72 1.374(8) .
C67 N8 1.451(7) .
C68 C69 1.400(8) .
C68 H68 0.9300 .
C69 C79 1.362(8) .
C69 H69 0.9300 .
C71 C79 1.359(7) .
C71 C72 1.403(8) .
C71 H71 0.9300 .
C72 H72 0.9300 .
C73 O23 1.219(6) .
C73 O22 1.236(6) .
C73 C79 1.504(7) .
C74 H74 0.9300 .
C75 O2 1.236(6) .
C75 O1 1.239(5) .
C75 C76B 1.457(18) .
C75 C76A 1.544(17) .
C76A C77A 1.323(13) .
C76A C80A 1.326(13) .
C77A C78A 1.440(12) .
C77A H77A 0.9300 .
C78A C81A 1.310(13) .
C78A H78A 0.9300 .
C81A C97A 1.409(15) .
C81A N6A 1.496(18) .
C97A C80A 1.436(13) .
C97A H97A 0.9300 .
C80A H80A 0.9300 .
C76B C80B 1.318(13) .
C76B C77B 1.332(13) .
C77B C78B 1.422(13) .
C77B H77B 0.9300 .
C78B C81B 1.360(14) .
C78B H78B 0.9300 .
C81B N6B 1.32(3) .
C81B C97B 1.412(14) .
C97B C80B 1.440(13) .
C97B H97B 0.9300 .
C80B H80B 0.9300 .
In1 O3 2.077(3) .
In1 O6 2.078(3) .
In1 O7 2.143(3) .
In1 O20 2.158(3) .
In1 O2 2.161(4) .
In1 O4 2.173(3) .
In2 O9 2.071(3) .
In2 O6 2.086(3) 4
In2 O5 2.148(4) 4
In2 O25 2.159(4) .
In2 O10 2.163(3) .
In2 O8 2.179(3) 4
In3 O13 2.072(3) .
In3 O9 2.096(3) .
In3 O12 2.154(4) .
In3 O22 2.158(4) .
In3 O24 2.162(3) .
In3 O11 2.169(4) .
In4 O17 2.074(3) .
In4 O13 2.093(3) .
In4 O14 2.134(4) .
In4 O23 2.151(4) .
In4 O15 2.157(4) 3_554
In4 O18 2.166(4) 2_553
In5 O3 2.085(3) .
In5 O17 2.085(3) 4_656
In5 O21 2.135(4) .
In5 O19 2.142(4) 3_644
In5 O1 2.164(3) .
In5 O16 2.177(3) 2_644
O5 In2 2.148(4) 4_556
O6 In2 2.086(3) 4_556
O8 In2 2.179(3) 4_556
O15 In4 2.157(4) 3_554
O16 In5 2.177(3) 2_654
O17 In5 2.085(3) 4_455
O18 In4 2.166(4) 2_543
O19 In5 2.142(4) 3_644
N2A C8A 1.349(11) .
N2A C84A 1.481(13) .
C84A C10A 1.353(13) .
C84A H84A 0.9300 .
C10A N1A 1.507(13) .
C10A H10A 0.9300 .
N1A C8A 1.397(11) .
C8A H8A 0.9300 .
N2B C8B 1.353(17) .
N2B C84B 1.500(18) .
C84B C10B 1.347(18) .
C84B H84B 0.9300 .
C10B N1B 1.522(19) .
C10B H10B 0.9300 .
N1B C8B 1.398(17) .
C8B H8B 0.9300 .
C98A N7A 1.376(11) .
C98A N6A 1.420(12) .
C98A H98A 0.9300 .
N7A C83B 1.582(16) .
C83B C82A 1.298(13) .
C83B H83B 0.9300 .
C82A N6A 1.631(16) .
C82A H82A 0.9300 .
C98B N7B 1.352(19) .
C98B N6B 1.430(19) .
C98B H98B 0.9300 .
N7B C83A 1.58(2) .
C83A C82B 1.308(19) .
C83A H83A 0.9300 .
C82B N6B 1.62(2) .
C82B H82B 0.9300 .
N9A C86A 1.39(3) .
N9A C88A 1.444(18) .
C88A C87A 1.382(18) .
C88A H88A 0.9300 .
C87A N10A 1.531(17) .
C87A H87A 0.9300 .
N10A C99B 1.43(3) 2_654
N10A C86A 1.45(4) .
C86A H86A 0.9300 .
N9B C86B 1.39(3) .
N9B C88B 1.465(17) .
C88B C87B 1.381(17) .
C88B H88B 0.9300 .
C87B N10B 1.535(16) .
C87B H87B 0.9300 .
N10B C86B 1.43(4) .
N10B C99A 1.51(3) 2_654
C86B H86B 0.9300 .

loop_
_geom_torsion_atom_site_label_1
_geom_torsion_atom_site_label_2
_geom_torsion_atom_site_label_3
_geom_torsion_atom_site_label_4
_geom_torsion
_geom_torsion_site_symmetry_1
_geom_torsion_site_symmetry_2
_geom_torsion_site_symmetry_3
_geom_torsion_site_symmetry_4
O19 C1 C2 C7 12.3(11) . . . .
O18 C1 C2 C7 -165.8(7) . . . .
O19 C1 C2 C3 -174.1(8) . . . .
O18 C1 C2 C3 7.8(11) . . . .
C7 C2 C3 C4 -13.1(14) . . . .
C1 C2 C3 C4 173.1(9) . . . .
C2 C3 C4 C5 22.8(16) . . . .
C3 C4 C5 C6 -24.2(19) . . . .
C3 C4 C5 N1A 178.3(12) . . . .
C3 C4 C5 N1B 156.1(18) . . . .
C4 C5 C6 C7 15.3(19) . . . .
N1A C5 C6 C7 173.8(10) . . . .
N1B C5 C6 C7 -165.0(18) . . . .
C3 C2 C7 C6 3.0(14) . . . .
C1 C2 C7 C6 176.9(8) . . . .
C5 C6 C7 C2 -3.7(16) . . . .
C16 C11 C12 C13 -5.0(18) . . . .
N2B C11 C12 C13 -156.9(19) . . . .
N2A C11 C12 C13 167.4(11) . . . .
C11 C12 C13 C14 2.3(18) . . . .
C12 C13 C14 C15 1.7(16) . . . .
C12 C13 C14 C17 -178.1(10) . . . .
C13 C14 C15 C16 -3.5(15) . . . .
C17 C14 C15 C16 176.3(10) . . . .
C14 C15 C16 C11 1.0(18) . . . .
C12 C11 C16 C15 3.6(19) . . . .
N2B C11 C16 C15 156.9(18) . . . .
N2A C11 C16 C15 -168.7(11) . . . .
C15 C14 C17 O25 3.4(11) . . . .
C13 C14 C17 O25 -176.8(8) . . . .
C15 C14 C17 O24 -176.2(7) . . . .
C13 C14 C17 O24 3.6(11) . . . .
O16 C18 C19 C20 170.5(7) . . . .
O15 C18 C19 C20 -11.7(10) . . . .
O16 C18 C19 C24 -7.7(10) . . . .
O15 C18 C19 C24 170.1(7) . . . .
C24 C19 C20 C21 0.2(11) . . . .
C18 C19 C20 C21 -178.1(7) . . . .
C19 C20 C21 C22 -1.2(12) . . . .
C20 C21 C22 C23 2.2(15) . . . .
C20 C21 C22 N4A 168.8(18) . . . .
C20 C21 C22 N4B -169.4(14) . . . .
C21 C22 C23 C24 -2.0(15) . . . .
N4A C22 C23 C24 -169.1(17) . . . .
N4B C22 C23 C24 168.9(16) . . . .
C20 C19 C24 C23 -0.1(12) . . . .
C18 C19 C24 C23 178.3(7) . . . .
C22 C23 C24 C19 0.9(13) . . . .
O12 C25 C26 C27 177.0(7) . . . .
O14 C25 C26 C27 -4.6(10) . . . .
O12 C25 C26 C74 -4.7(10) . . . .
O14 C25 C26 C74 173.7(7) . . . .
C74 C26 C27 C28 -0.4(13) . . . .
C25 C26 C27 C28 177.9(7) . . . .
C26 C27 C28 C29 0.6(14) . . . .
C27 C28 C29 C30 1.8(15) . . . .
C27 C28 C29 N3A -172(4) . . . .
C27 C28 C29 N3B 177(4) . . . .
C28 C29 C30 C74 -4.2(15) . . . .
N3A C29 C30 C74 169(4) . . . .
N3B C29 C30 C74 180(4) . . . .
N3A C31A N4A C33A -23(6) . . . .
N3A C31A N4A C22 160(5) . . . .
C21 C22 N4A C31A -33(5) . . . .
C23 C22 N4A C31A 135(3) . . . .
N4B C22 N4A C31A -113(9) . . . .
C21 C22 N4A C33A 150(3) . . . .
C23 C22 N4A C33A -42(4) . . . .
N4B C22 N4A C33A 70(5) . . . .
C31A N4A C33A C32A 18(4) . . . .
C22 N4A C33A C32A -165(3) . . . .
N4A C33A C32A N3A -5(4) . . . .
N4A C31A N3A C29 -177(7) . . . .
N4A C31A N3A C32A 18(7) . . . .
C28 C29 N3A C31A 40(10) . . . .
C30 C29 N3A C31A -134(6) . . . .
N3B C29 N3A C31A 168(40) . . . .
C28 C29 N3A C32A -156(5) . . . .
C30 C29 N3A C32A 30(8) . . . .
N3B C29 N3A C32A -28(26) . . . .
C33A C32A N3A C31A -8(7) . . . .
C33A C32A N3A C29 -175(6) . . . .
N3B C31B N4B C33B 20(5) . . . .
N3B C31B N4B C22 -161(5) . . . .
C21 C22 N4B C31B -51(3) . . . .
C23 C22 N4B C31B 137(2) . . . .
N4A C22 N4B C31B 59(5) . . . .
C21 C22 N4B C33B 128(3) . . . .
C23 C22 N4B C33B -44(4) . . . .
N4A C22 N4B C33B -121(8) . . . .
C31B N4B C33B C32B -4(3) . . . .
C22 N4B C33B C32B 176(3) . . . .
N4B C33B C32B N3B -12(4) . . . .
N4B C31B N3B C29 -177(5) . . . .
N4B C31B N3B C32B -26(6) . . . .
C28 C29 N3B C31B 26(8) . . . .
C30 C29 N3B C31B -158(5) . . . .
N3A C29 N3B C31B -32(26) . . . .
C28 C29 N3B C32B -118(4) . . . .
C30 C29 N3B C32B 58(8) . . . .
N3A C29 N3B C32B -176(38) . . . .
C33B C32B N3B C31B 24(6) . . . .
C33B C32B N3B C29 171(6) . . . .
C39A C34A C35A C36A 12(6) . . . .
C56 C34A C35A C36A -172(4) . . . .
C34A C35A C36A C37A -4(8) . . . .
C35A C36A C37A C38A -13(8) . . . .
C35A C36A C37A N7A -177(5) . . . .
C36A C37A C38A C39A 20(6) . . . .
N7A C37A C38A C39A -178(3) . . . .
C35A C34A C39A C38A -4(5) . . . .
C56 C34A C39A C38A -180(2) . . . .
C37A C38A C39A C34A -11(4) . . . .
C39B C34B C35B C36B 10(7) . . . .
C56 C34B C35B C36B 171(5) . . . .
C34B C35B C36B C37B -5(9) . . . .
C35B C36B C37B C38B -15(8) . . . .
C35B C36B C37B N7B 178(5) . . . .
C36B C37B C38B C39B 25(6) . . . .
N7B C37B C38B C39B -165(3) . . . .
C35B C34B C39B C38B 2(5) . . . .
C56 C34B C39B C38B -157(3) . . . .
C37B C38B C39B C34B -18(5) . . . .
O5 C41 C42A C43A -2(10) . . . .
O4 C41 C42A C43A 175(6) . . . .
C42B C41 C42A C43A -92(38) . . . .
O5 C41 C42A C47A 151(6) . . . .
O4 C41 C42A C47A -33(11) . . . .
C42B C41 C42A C47A 60(26) . . . .
C47A C42A C43A C44A 26(12) . . . .
C41 C42A C43A C44A -178(4) . . . .
C42A C43A C44A C85A -30(9) . . . .
C43A C44A C85A N9A 172(3) . . . .
C43A C44A C85A C46A 26(4) . . . .
N9A C85A C46A C47A -169(2) . . . .
C44A C85A C46A C47A -21(4) . . . .
C43A C42A C47A C46A -19(11) . . . .
C41 C42A C47A C46A -173(5) . . . .
C85A C46A C47A C42A 17(6) . . . .
O5 C41 C42B C43B -22(12) . . . .
O4 C41 C42B C43B 159(8) . . . .
C42A C41 C42B C43B 70(26) . . . .
O5 C41 C42B C47B -172(5) . . . .
O4 C41 C42B C47B 10(9) . . . .
C42A C41 C42B C47B -80(37) . . . .
C47B C42B C43B C44B -44(11) . . . .
C41 C42B C43B C44B 166(6) . . . .
C42B C43B C44B C85B 47(8) . . . .
C43B C44B C85B N9B 165(3) . . . .
C43B C44B C85B C46B -27(4) . . . .
N9B C85B C46B C47B 176(2) . . . .
C44B C85B C46B C47B 9(4) . . . .
C43B C42B C47B C46B 20(10) . . . .
C41 C42B C47B C46B 174(4) . . . .
C85B C46B C47B C42B -5(6) . . . .
C99B C51A C52A C53B -3(5) . . . .
C51A C52A C53B C54B -13(7) . . . .
C51A C52A C53B C9 178(3) . . . .
O20 C9 C53B C54B 5(5) . . . .
O21 C9 C53B C54B -171(3) . . . .
C53A C9 C53B C54B 110(11) . . . .
O20 C9 C53B C52A 174(3) . . . .
O21 C9 C53B C52A -1(5) . . . .
C53A C9 C53B C52A -81(9) . . . .
C52A C53B C54B C55B 18(7) . . . .
C9 C53B C54B C55B -173(3) . . . .
C53B C54B C55B C99B -8(5) . . . .
C52A C51A C99B C55B 13(4) . . . .
C52A C51A C99B N10A 160(3) . . . 2_644
C54B C55B C99B C51A -8(5) . . . .
C54B C55B C99B N10A -155(3) . . . 2_644
C99A C51B C52B C53A 0(5) . . . .
C51B C52B C53A C54A 1(7) . . . .
C51B C52B C53A C9 -178(3) . . . .
O20 C9 C53A C54A 4(5) . . . .
O21 C9 C53A C54A 174(3) . . . .
C53B C9 C53A C54A -79(8) . . . .
O20 C9 C53A C52B -177(3) . . . .
O21 C9 C53A C52B -7(5) . . . .
C53B C9 C53A C52B 100(11) . . . .
C52B C53A C54A C55A -5(7) . . . .
C9 C53A C54A C55A 173(3) . . . .
C53A C54A C55A C99A 8(6) . . . .
C52B C51B C99A C55A 3(5) . . . .
C52B C51B C99A N10B 156(3) . . . 2_644
C54A C55A C99A C51B -7(5) . . . .
C54A C55A C99A N10B -165(3) . . . 2_644
C39B C34B C56 O11 -14(4) . . . .
C35B C34B C56 O11 -173(3) . . . .
C39B C34B C56 O10 -175(3) . . . .
C35B C34B C56 O10 26(4) . . . .
C39B C34B C56 C34A 84(7) . . . .
C35B C34B C56 C34A -75(7) . . . .
C39A C34A C56 O11 -5(3) . . . .
C35A C34A C56 O11 179(3) . . . .
C39A C34A C56 O10 174.9(19) . . . .
C35A C34A C56 O10 -1(4) . . . .
C39A C34A C56 C34B -96(6) . . . .
C35A C34A C56 C34B 88(7) . . . .
O7 C57 C58 C59 162.9(7) . . . .
O8 C57 C58 C59 -20.2(10) . . . .
O7 C57 C58 C63 -14.5(9) . . . .
O8 C57 C58 C63 162.3(6) . . . .
C63 C58 C59 C60 -6.4(12) . . . .
C57 C58 C59 C60 176.0(7) . . . .
C58 C59 C60 C61 1.8(14) . . . .
C59 C60 C61 C62 3.4(14) . . . .
C59 C60 C61 N5 -178.1(7) . . . .
C60 C61 C62 C63 -3.4(14) . . . .
N5 C61 C62 C63 178.1(7) . . . .
C59 C58 C63 C62 6.3(12) . . . .
C57 C58 C63 C62 -176.0(7) . . . .
C61 C62 C63 C58 -1.7(12) . . . .
N5 C64A C65A N8 -2(3) . . . .
N5 C64B C65B N8 -2(3) . . . .
C72 C67 C68 C69 -10.9(15) . . . .
N8 C67 C68 C69 179.6(8) . . . .
C67 C68 C69 C79 1.7(15) . . . .
C68 C67 C72 C71 14.9(14) . . . .
N8 C67 C72 C71 -175.3(7) . . . .
C79 C71 C72 C67 -9.8(12) . . . .
C27 C26 C74 C30 -2.2(13) . . . .
C25 C26 C74 C30 179.5(7) . . . .
C29 C30 C74 C26 4.4(13) . . . .
O2 C75 C76A C77A -2(2) . . . .
O1 C75 C76A C77A -169.5(16) . . . .
C76B C75 C76A C77A 95(5) . . . .
O2 C75 C76A C80A 169.9(16) . . . .
O1 C75 C76A C80A 2(2) . . . .
C76B C75 C76A C80A -94(5) . . . .
C80A C76A C77A C78A 16(3) . . . .
C75 C76A C77A C78A -172.8(17) . . . .
C76A C77A C78A C81A -16(3) . . . .
C77A C78A C81A C97A 19(3) . . . .
C77A C78A C81A N6A 164.1(18) . . . .
C78A C81A C97A C80A -20(3) . . . .
N6A C81A C97A C80A -168.8(17) . . . .
C77A C76A C80A C97A -17(3) . . . .
C75 C76A C80A C97A 171.3(17) . . . .
C81A C97A C80A C76A 18(3) . . . .
O2 C75 C76B C80B -174.5(16) . . . .
O1 C75 C76B C80B 1(3) . . . .
C76A C75 C76B C80B 94(5) . . . .
O2 C75 C76B C77B -2(2) . . . .
O1 C75 C76B C77B 173.4(16) . . . .
C76A C75 C76B C77B -94(5) . . . .
C80B C76B C77B C78B -9(3) . . . .
C75 C76B C77B C78B 178.8(17) . . . .
C76B C77B C78B C81B 0(3) . . . .
C77B C78B C81B N6B 177(4) . . . .
C77B C78B C81B C97B 22(3) . . . .
N6B C81B C97B C80B 173(4) . . . .
C78B C81B C97B C80B -32(3) . . . .
C77B C76B C80B C97B -3(3) . . . .
C75 C76B C80B C97B 169.6(17) . . . .
C81B C97B C80B C76B 21(3) . . . .
C72 C71 C79 C69 1.4(12) . . . .
C72 C71 C79 C73 179.9(7) . . . .
C68 C69 C79 C71 2.8(13) . . . .
C68 C69 C79 C73 -175.6(8) . . . .
O23 C73 C79 C71 -173.9(6) . . . .
O22 C73 C79 C71 7.7(9) . . . .
O23 C73 C79 C69 4.5(10) . . . .
O22 C73 C79 C69 -173.8(7) . . . .
N8 C66 N5 C64A -16(3) . . . .
N8 C66 N5 C61 178.0(8) . . . .
N8 C66 N5 C64B 12(2) . . . .
C65A C64A N5 C66 11(3) . . . .
C65A C64A N5 C61 177.6(14) . . . .
C65A C64A N5 C64B -76(7) . . . .
C62 C61 N5 C66 -38.6(13) . . . .
C60 C61 N5 C66 142.8(9) . . . .
C62 C61 N5 C64A 156(3) . . . .
C60 C61 N5 C64A -22(3) . . . .
C62 C61 N5 C64B 125(3) . . . .
C60 C61 N5 C64B -54(3) . . . .
C65B C64B N5 C66 -6(3) . . . .
C65B C64B N5 C64A 97(9) . . . .
C65B C64B N5 C61 -171(2) . . . .
C64A C65A N8 C66 -7(3) . . . .
C64A C65A N8 C67 -168.8(17) . . . .
C64A C65A N8 C65B 93(8) . . . .
N5 C66 N8 C65A 13(2) . . . .
N5 C66 N8 C67 176.0(8) . . . .
N5 C66 N8 C65B -14(2) . . . .
C68 C67 N8 C65A 7(3) . . . .
C72 C67 N8 C65A -163(3) . . . .
C68 C67 N8 C66 -152.4(9) . . . .
C72 C67 N8 C66 37.4(13) . . . .
C68 C67 N8 C65B 39(3) . . . .
C72 C67 N8 C65B -131(2) . . . .
C64B C65B N8 C65A -80(8) . . . .
C64B C65B N8 C66 10(3) . . . .
C64B C65B N8 C67 179.7(19) . . . .
O2 C75 O1 In5 9.7(10) . . . .
C76B C75 O1 In5 -165.6(11) . . . .
C76A C75 O1 In5 176.1(11) . . . .
O3 In5 O1 C75 -42.8(5) . . . .
O17 In5 O1 C75 -138.7(5) 4_656 . . .
O21 In5 O1 C75 47.4(5) . . . .
O19 In5 O1 C75 128.7(5) 3_644 . . .
O16 In5 O1 C75 61.8(14) 2_644 . . .
O1 C75 O2 In1 23.2(12) . . . .
C76B C75 O2 In1 -161.5(11) . . . .
C76A C75 O2 In1 -143.2(11) . . . .
O3 In1 O2 C75 -7.3(6) . . . .
O6 In1 O2 C75 158.8(10) . . . .
O7 In1 O2 C75 171.7(7) . . . .
O20 In1 O2 C75 -100.0(6) . . . .
O4 In1 O2 C75 82.9(6) . . . .
O6 In1 O3 In5 144.85(16) . . . .
O7 In1 O3 In5 -44.9(12) . . . .
O20 In1 O3 In5 53.79(18) . . . .
O2 In1 O3 In5 -36.72(18) . . . .
O4 In1 O3 In5 -121.19(17) . . . .
O17 In5 O3 In1 145.93(15) 4_656 . . .
O21 In5 O3 In1 -37.34(17) . . . .
O19 In5 O3 In1 -39.2(10) 3_644 . . .
O1 In5 O3 In1 52.49(17) . . . .
O16 In5 O3 In1 -121.09(17) 2_644 . . .
O5 C41 O4 In1 -11.5(11) . . . .
C42B C41 O4 In1 167(5) . . . .
C42A C41 O4 In1 172(5) . . . .
O3 In1 O4 C41 -98.1(6) . . . .
O6 In1 O4 C41 -2.6(6) . . . .
O7 In1 O4 C41 88.7(6) . . . .
O20 In1 O4 C41 141.7(14) . . . .
O2 In1 O4 C41 171.1(6) . . . .
O4 C41 O5 In2 -12.2(10) . . . 4_556
C42B C41 O5 In2 169(5) . . . 4_556
C42A C41 O5 In2 164(5) . . . 4_556
O3 In1 O6 In2 127.36(15) . . . 4_556
O7 In1 O6 In2 -51.46(17) . . . 4_556
O20 In1 O6 In2 -139.87(17) . . . 4_556
O2 In1 O6 In2 -38.6(13) . . . 4_556
O4 In1 O6 In2 36.74(18) . . . 4_556
O8 C57 O7 In1 -14.4(8) . . . .
C58 C57 O7 In1 162.1(4) . . . .
O3 In1 O7 C57 -128.7(11) . . . .
O6 In1 O7 C57 41.6(5) . . . .
O20 In1 O7 C57 132.3(5) . . . .
O2 In1 O7 C57 -137.0(5) . . . .
O4 In1 O7 C57 -52.3(5) . . . .
O7 C57 O8 In2 -8.5(9) . . . 4_556
C58 C57 O8 In2 175.0(4) . . . 4_556
O6 In2 O9 In3 -136.73(15) 4 . . .
O5 In2 O9 In3 58.5(9) 4 . . .
O25 In2 O9 In3 43.99(17) . . . .
O10 In2 O9 In3 -45.86(18) . . . .
O8 In2 O9 In3 130.74(17) 4 . . .
O13 In3 O9 In2 -140.96(15) . . . .
O12 In3 O9 In2 124.45(17) . . . .
O22 In3 O9 In2 40.2(13) . . . .
O24 In3 O9 In2 -49.13(18) . . . .
O11 In3 O9 In2 39.89(18) . . . .
O11 C56 O10 In2 8.2(10) . . . .
C34B C56 O10 In2 166.5(14) . . . .
C34A C56 O10 In2 -171.4(12) . . . .
O9 In2 O10 C56 23.1(5) . . . .
O6 In2 O10 C56 119.9(5) 4 . . .
O5 In2 O10 C56 -147.8(5) 4 . . .
O25 In2 O10 C56 -67.2(5) . . . .
O8 In2 O10 C56 -111.2(16) 4 . . .
O10 C56 O11 In3 -19.9(11) . . . .
C34B C56 O11 In3 -178.2(15) . . . .
C34A C56 O11 In3 159.6(12) . . . .
O13 In3 O11 C56 -179(100) . . . .
O9 In3 O11 C56 -5.6(7) . . . .
O12 In3 O11 C56 -96.7(7) . . . .
O22 In3 O11 C56 174.4(7) . . . .
O24 In3 O11 C56 86.8(7) . . . .
O14 C25 O12 In3 -2.5(10) . . . .
C26 C25 O12 In3 175.7(4) . . . .
O13 In3 O12 C25 29.4(5) . . . .
O9 In3 O12 C25 125.0(5) . . . .
O22 In3 O12 C25 -61.5(5) . . . .
O24 In3 O12 C25 -115.5(12) . . . .
O11 In3 O12 C25 -143.6(5) . . . .
O9 In3 O13 In4 -137.24(16) . . . .
O12 In3 O13 In4 -45.63(19) . . . .
O22 In3 O13 In4 42.63(18) . . . .
O24 In3 O13 In4 130.15(18) . . . .
O11 In3 O13 In4 35.9(12) . . . .
O17 In4 O13 In3 -143.90(16) . . . .
O14 In4 O13 In3 38.2(2) . . . .
O23 In4 O13 In3 -49.40(18) . . . .
O15 In4 O13 In3 23.0(14) 3_554 . . .
O18 In4 O13 In3 123.37(18) 2_553 . . .
O12 C25 O14 In4 -12.2(11) . . . .
C26 C25 O14 In4 169.5(5) . . . .
O17 In4 O14 C25 -172.6(8) . . . .
O13 In4 O14 C25 -6.9(7) . . . .
O23 In4 O14 C25 84.8(7) . . . .
O15 In4 O14 C25 171.3(7) 3_554 . . .
O18 In4 O14 C25 -97.9(7) 2_553 . . .
O16 C18 O15 In4 -14.8(11) . . . 3_554
C19 C18 O15 In4 167.6(4) . . . 3_554
O15 C18 O16 In5 -3.1(11) . . . 2_654
C19 C18 O16 In5 174.5(4) . . . 2_654
O13 In4 O17 In5 -132.55(15) . . . 4_455
O14 In4 O17 In5 33.1(11) . . . 4_455
O23 In4 O17 In5 135.23(17) . . . 4_455
O15 In4 O17 In5 49.01(19) 3_554 . . 4_455
O18 In4 O17 In5 -41.11(18) 2_553 . . 4_455
O19 C1 O18 In4 2.3(11) . . . 2_543
C2 C1 O18 In4 -179.8(4) . . . 2_543
O18 C1 O19 In5 11.3(11) . . . 3_644
C2 C1 O19 In5 -166.5(5) . . . 3_644
O21 C9 O20 In1 5.1(8) . . . .
C53A C9 O20 In1 173(2) . . . .
C53B C9 O20 In1 -170(2) . . . .
O3 In1 O20 C9 -40.8(5) . . . .
O6 In1 O20 C9 -136.3(5) . . . .
O7 In1 O20 C9 132.3(5) . . . .
O2 In1 O20 C9 50.0(5) . . . .
O4 In1 O20 C9 79.3(17) . . . .
O20 C9 O21 In5 27.6(9) . . . .
C53A C9 O21 In5 -141(2) . . . .
C53B C9 O21 In5 -157(2) . . . .
O3 In5 O21 C9 -8.4(5) . . . .
O17 In5 O21 C9 143.0(10) 4_656 . . .
O19 In5 O21 C9 171.3(5) 3_644 . . .
O1 In5 O21 C9 -100.5(5) . . . .
O16 In5 O21 C9 81.2(5) 2_644 . . .
O23 C73 O22 In3 9.6(10) . . . .
C79 C73 O22 In3 -172.2(4) . . . .
O13 In3 O22 C73 -19.9(6) . . . .
O9 In3 O22 C73 159.0(10) . . . .
O12 In3 O22 C73 74.6(6) . . . .
O24 In3 O22 C73 -111.4(6) . . . .
O11 In3 O22 C73 159.3(6) . . . .
O22 C73 O23 In4 -22.2(9) . . . .
C79 C73 O23 In4 159.6(4) . . . .
O17 In4 O23 C73 135.9(5) . . . .
O13 In4 O23 C73 39.7(5) . . . .
O14 In4 O23 C73 -52.3(5) . . . .
O15 In4 O23 C73 -133.7(5) 3_554 . . .
O18 In4 O23 C73 -72.2(12) 2_553 . . .
O25 C17 O24 In3 -6.2(10) . . . .
C14 C17 O24 In3 173.4(4) . . . .
O13 In3 O24 C17 125.6(5) . . . .
O9 In3 O24 C17 30.0(5) . . . .
O12 In3 O24 C17 -89.3(13) . . . .
O22 In3 O24 C17 -143.4(5) . . . .
O11 In3 O24 C17 -61.4(5) . . . .
O24 C17 O25 In2 -2.7(11) . . . .
C14 C17 O25 In2 177.8(5) . . . .
O9 In2 O25 C17 -16.7(6) . . . .
O6 In2 O25 C17 169.1(9) 4 . . .
O5 In2 O25 C17 165.6(7) 4 . . .
O10 In2 O25 C17 77.7(6) . . . .
O8 In2 O25 C17 -105.6(6) 4 . . .
C12 C11 N2A C8A 168.9(12) . . . .
C16 C11 N2A C8A -18.2(19) . . . .
N2B C11 N2A C8A 67(3) . . . .
C12 C11 N2A C84A 9.3(19) . . . .
C16 C11 N2A C84A -177.9(13) . . . .
N2B C11 N2A C84A -92(3) . . . .
C8A N2A C84A C10A 1.4(19) . . . .
C11 N2A C84A C10A 161.4(14) . . . .
N2A C84A C10A N1A 0.8(18) . . . .
C6 C5 N1A C8A 48.7(19) . . . .
C4 C5 N1A C8A -151.7(14) . . . .
N1B C5 N1A C8A -66(5) . . . .
C6 C5 N1A C10A -135.1(15) . . . .
C4 C5 N1A C10A 25(2) . . . .
N1B C5 N1A C10A 110(6) . . . .
C84A C10A N1A C8A -2.8(19) . . . .
C84A C10A N1A C5 -179.2(15) . . . .
C84A N2A C8A N1A -3.0(18) . . . .
C11 N2A C8A N1A -164.8(12) . . . .
C5 N1A C8A N2A -179.8(14) . . . .
C10A N1A C8A N2A 3.4(17) . . . .
C12 C11 N2B C8B 177(3) . . . .
C16 C11 N2B C8B 22(4) . . . .
N2A C11 N2B C8B -88(4) . . . .
C12 C11 N2B C84B -13(4) . . . .
C16 C11 N2B C84B -168(3) . . . .
N2A C11 N2B C84B 83(4) . . . .
C8B N2B C84B C10B 8(5) . . . .
C11 N2B C84B C10B -163(3) . . . .
N2B C84B C10B N1B 7(4) . . . .
C84B C10B N1B C8B -21(5) . . . .
C84B C10B N1B C5 170(3) . . . .
C6 C5 N1B C8B 35(5) . . . .
C4 C5 N1B C8B -146(3) . . . .
N1A C5 N1B C8B 110(7) . . . .
C6 C5 N1B C10B -158(3) . . . .
C4 C5 N1B C10B 22(4) . . . .
N1A C5 N1B C10B -83(5) . . . .
C11 N2B C8B N1B 151(3) . . . .
C84B N2B C8B N1B -20(4) . . . .
C10B N1B C8B N2B 24(4) . . . .
C5 N1B C8B N2B -167(3) . . . .
N6A C98A N7A C37A -167(2) . . . .
N6A C98A N7A C83B -6.1(19) . . . .
C36A C37A N7A C98A -152(3) . . . .
C38A C37A N7A C98A 43(5) . . . .
C36A C37A N7A C83B 50(5) . . . .
C38A C37A N7A C83B -115(3) . . . .
C98A N7A C83B C82A 21(2) . . . .
C37A N7A C83B C82A 179(2) . . . .
N7A C83B C82A N6A -22(2) . . . .
N7A C98A N6A C81A 170.8(17) . . . .
N7A C98A N6A C82A -7.5(19) . . . .
C78A C81A N6A C98A -7(3) . . . .
C97A C81A N6A C98A 142.6(17) . . . .
C78A C81A N6A C82A 170.7(18) . . . .
C97A C81A N6A C82A -39(3) . . . .
C83B C82A N6A C98A 21(2) . . . .
C83B C82A N6A C81A -158(2) . . . .
N6B C98B N7B C83A -31(5) . . . .
N6B C98B N7B C37B -175(5) . . . .
C36B C37B N7B C98B -172(6) . . . .
C38B C37B N7B C98B 19(7) . . . .
C36B C37B N7B C83A 44(7) . . . .
C38B C37B N7B C83A -125(4) . . . .
C98B N7B C83A C82B 25(7) . . . .
C37B N7B C83A C82B 176(5) . . . .
N7B C83A C82B N6B -6(7) . . . .
C78B C81B N6B C98B 3(7) . . . .
C97B C81B N6B C98B 160(4) . . . .
C78B C81B N6B C82B 148(4) . . . .
C97B C81B N6B C82B -55(6) . . . .
N7B C98B N6B C81B 175(5) . . . .
N7B C98B N6B C82B 27(6) . . . .
C83A C82B N6B C81B -162(5) . . . .
C83A C82B N6B C98B -12(8) . . . .
C46A C85A N9A C86A 136(6) . . . .
C44A C85A N9A C86A -13(7) . . . .
C46A C85A N9A C88A -52(4) . . . .
C44A C85A N9A C88A 159(3) . . . .
C85A N9A C88A C87A -174(3) . . . .
C86A N9A C88A C87A 0(6) . . . .
N9A C88A C87A N10A 18(3) . . . .
C88A C87A N10A C99B -163(3) . . . 2_654
C88A C87A N10A C86A -31(5) . . . .
C85A N9A C86A N10A 153(3) . . . .
C88A N9A C86A N10A -20(7) . . . .
C99B N10A C86A N9A 170(4) 2_654 . . .
C87A N10A C86A N9A 32(7) . . . .
C46B C85B N9B C86B 153(6) . . . .
C44B C85B N9B C86B -40(7) . . . .
C46B C85B N9B C88B -24(5) . . . .
C44B C85B N9B C88B 144(3) . . . .
C85B N9B C88B C87B 166(3) . . . .
C86B N9B C88B C87B -11(6) . . . .
N9B C88B C87B N10B 6(3) . . . .
C88B C87B N10B C86B 0(5) . . . .
C88B C87B N10B C99A -174(3) . . . 2_654
C85B N9B C86B N10B -166(4) . . . .
C88B N9B C86B N10B 11(8) . . . .
C99A N10B C86B N9B 168(4) 2_654 . . .
C87B N10B C86B N9B -7(8) . . . .

loop_
_platon_squeeze_void_nr
_platon_squeeze_void_average_x
_platon_squeeze_void_average_y
_platon_squeeze_void_average_z
_platon_squeeze_void_volume
_platon_squeeze_void_count_electrons
_platon_squeeze_void_content
1 -0.008 -0.005 -0.002 15542 4748 ' '
